data_4034875
loop_
_publ_author_name
'Urabe, Daisuke'
'Nakagawa, Yuki'
'Mukai, Ken'
'Fukushima, Kei-Ichiro'
'Aoki, Naoto'
'Itoh, Hiroaki'
'Nagatomo, Masanori'
'Inoue, Masayuki'

_publ_section_title
;
 Total Synthesis and Biological Evaluation of 19-Hydroxysarmentogenin-3
 -O-\a-l-rhamnoside, Trewianin, and Their Aglycons.
;
_journal_issue 22
_journal_name_full 'The Journal of organic chemistry'
_journal_page_first 13888
_journal_page_last 13910
_journal_paper_doi 10.1021/acs.joc.8b02219
_journal_volume 83
_journal_year 2018
_chemical_absolute_configuration ad
_chemical_formula_moiety 'C26 H40 O5 Si'
_chemical_formula_sum 'C26 H40 O5 Si'
_chemical_formula_weight 460.68
_space_group_IT_number 4
_space_group_name_Hall 'P 2yb'
_space_group_name_H-M_alt 'P 1 21 1'
_symmetry_cell_setting monoclinic
_symmetry_Int_Tables_number 4
_symmetry_space_group_name_Hall 'P 2yb'
_symmetry_space_group_name_H-M 'P 1 21 1'
_atom_sites_solution_hydrogens geom
_atom_sites_solution_primary direct
_atom_sites_solution_secondary difmap
_cell_angle_alpha 90.0000
_cell_angle_beta 90.862(7)
_cell_angle_gamma 90.0000
_cell_formula_units_Z 4
_cell_length_a 6.7367(3)
_cell_length_b 22.9731(7)
_cell_length_c 16.5877(12)
_cell_measurement_reflns_used 5308
_cell_measurement_temperature 93
_cell_measurement_theta_max 68.17
_cell_measurement_theta_min 3.29
_cell_volume 2566.9(2)
_computing_cell_refinement 'RAPID AUTO'
_computing_data_collection 'RAPID AUTO (Rigaku, 2006)'
_computing_data_reduction 'RAPID AUTO'
_computing_molecular_graphics 'CrystalStructure 4.0'
_computing_publication_material 'CrystalStructure 4.0 (Rigaku, 2010)'
_computing_structure_refinement 'SHELXL97 (Sheldrick, 2008)'
_computing_structure_solution 'SIR2004 (Burla, et al., 2005)'
_diffrn_ambient_temperature 93
_diffrn_detector_area_resol_mean 10.000
_diffrn_measured_fraction_theta_full 0.997
_diffrn_measured_fraction_theta_max 0.997
_diffrn_measurement_device_type 'Rigaku VariMax with RAPID'
_diffrn_measurement_method \w
_diffrn_radiation_type 'Cu K\a'
_diffrn_radiation_wavelength 1.54187
_diffrn_reflns_av_R_equivalents 0.0511
_diffrn_reflns_limit_h_max 8
_diffrn_reflns_limit_h_min -8
_diffrn_reflns_limit_k_max 26
_diffrn_reflns_limit_k_min -27
_diffrn_reflns_limit_l_max 19
_diffrn_reflns_limit_l_min -19
_diffrn_reflns_number 30321
_diffrn_reflns_theta_full 68.24
_diffrn_reflns_theta_max 68.24
_diffrn_standards_number 0
_exptl_absorpt_coefficient_mu 1.069
_exptl_absorpt_correction_T_max 0.989
_exptl_absorpt_correction_T_min 0.653
_exptl_absorpt_correction_type multi-scan
_exptl_absorpt_process_details 'ABSCOR (Rigaku, 1995)'
_exptl_crystal_colour colorless
_exptl_crystal_density_diffrn 1.192
_exptl_crystal_density_method 'not measured'
_exptl_crystal_description platelet
_exptl_crystal_F_000 1000.00
_exptl_crystal_size_max 0.120
_exptl_crystal_size_mid 0.100
_exptl_crystal_size_min 0.010
_refine_diff_density_max 0.270
_refine_diff_density_min -0.250
_refine_ls_abs_structure_details 'Flack, H. D. (1983), Acta Cryst. A39, 876-881.  4070 Friedel Pairs'
_refine_ls_abs_structure_Flack 0.03(3)
_refine_ls_extinction_method none
_refine_ls_goodness_of_fit_ref 1.032
_refine_ls_hydrogen_treatment constr
_refine_ls_number_parameters 580
_refine_ls_number_reflns 8872
_refine_ls_number_restraints 1
_refine_ls_R_factor_gt 0.0448
_refine_ls_shift/su_max 0.001
_refine_ls_structure_factor_coef Fsqd
_refine_ls_weighting_details 'w = 1/[\s^2^(Fo^2^)+(0.0502P)^2^+0.0000P] where P=(Fo^2^+2Fc^2^)/3'
_refine_ls_weighting_scheme calc
_refine_ls_wR_factor_ref 0.1057
_reflns_number_gt 7396
_reflns_number_total 8872
_reflns_threshold_expression F^2^>2.0\s(F^2^)
_cod_data_source_file jo8b02219_si_003.cif
_cod_data_source_block sc0890
_cod_original_cell_volume 2566.9(3)
_cod_database_code 4034875

loop_
_symmetry_equiv_pos_site_id
_symmetry_equiv_pos_as_xyz
1 +X,+Y,+Z
2 -X,1/2+Y,-Z

loop_
_atom_site_label
_atom_site_type_symbol
_atom_site_fract_x
_atom_site_fract_y
_atom_site_fract_z
_atom_site_U_iso_or_equiv
_atom_site_adp_type
_atom_site_occupancy
_atom_site_symmetry_multiplicity
_atom_site_calc_flag
_atom_site_refinement_flags
Si1 Si 0.12607(13) 0.13584(4) 0.96587(4) 0.0350(2) Uani 1.0 2 d .
Si2 Si 0.56912(13) 0.32201(4) 0.18795(4) 0.0363(2) Uani 1.0 2 d .
O1 O 0.2137(3) 0.09606(8) 0.89190(11) 0.0377(5) Uani 1.0 2 d .
O2 O 0.0604(3) 0.19786(8) 0.49838(11) 0.0355(5) Uani 1.0 2 d .
O3 O 0.4114(3) 0.19080(7) 0.41483(11) 0.0323(5) Uani 1.0 2 d .
O4 O 0.4868(3) -0.00813(8) 0.34094(11) 0.0370(5) Uani 1.0 2 d .
O5 O 0.4885(3) -0.01211(7) 0.62183(10) 0.0304(5) Uani 1.0 2 d .
O6 O 0.6699(3) 0.35559(8) 0.26604(10) 0.0369(5) Uani 1.0 2 d .
O7 O 0.5523(3) 0.24219(8) 0.65721(11) 0.0369(5) Uani 1.0 2 d .
O8 O 0.9047(3) 0.24946(7) 0.74384(11) 0.0345(5) Uani 1.0 2 d .
O9 O 0.9975(4) 0.44960(9) 0.80519(12) 0.0451(6) Uani 1.0 2 d .
O10 O 0.9730(3) 0.45154(8) 0.53572(11) 0.0326(5) Uani 1.0 2 d .
C1 C 0.2791(5) 0.11712(12) 0.81551(15) 0.0322(7) Uani 1.0 2 d .
C2 C 0.1144(4) 0.11022(12) 0.75291(15) 0.0297(7) Uani 1.0 2 d .
C3 C 0.1890(4) 0.12582(11) 0.66894(15) 0.0261(6) Uani 1.0 2 d .
C4 C 0.0217(4) 0.12870(12) 0.60476(15) 0.0289(7) Uani 1.0 2 d .
C5 C 0.1072(4) 0.15085(11) 0.52770(16) 0.0267(6) Uani 1.0 2 d .
C6 C 0.2674(4) 0.11201(11) 0.49425(15) 0.0240(6) Uani 1.0 2 d .
C7 C 0.3463(4) 0.13205(11) 0.41096(15) 0.0272(6) Uani 1.0 2 d .
C8 C 0.1853(4) 0.12121(12) 0.34575(16) 0.0296(7) Uani 1.0 2 d .
C9 C 0.2036(4) 0.05652(12) 0.32486(16) 0.0307(7) Uani 1.0 2 d .
C10 C 0.4134(5) 0.03958(12) 0.34844(15) 0.0280(7) Uani 1.0 2 d .
C11 C 0.5217(4) 0.09334(12) 0.38276(16) 0.0287(7) Uani 1.0 2 d .
C12 C 0.6266(5) 0.12097(13) 0.30984(16) 0.0351(7) Uani 1.0 2 d .
C13 C 0.6756(4) 0.07951(12) 0.44908(15) 0.0285(6) Uani 1.0 2 d .
C14 C 0.5792(4) 0.06074(12) 0.52551(15) 0.0268(6) Uani 1.0 2 d .
C15 C 0.5943(4) 0.00811(12) 0.55739(15) 0.0304(7) Uani 1.0 2 d .
C16 C 0.3150(4) 0.02235(11) 0.63911(16) 0.0279(6) Uani 1.0 2 d .
C17 C 0.3658(4) 0.08744(11) 0.64325(15) 0.0247(6) Uani 1.0 2 d .
C18 C 0.4376(4) 0.10517(11) 0.55908(15) 0.0246(6) Uani 1.0 2 d .
C19 C 0.5330(4) 0.09686(11) 0.70720(15) 0.0276(6) Uani 1.0 2 d .
C20 C 0.4649(4) 0.08271(12) 0.79281(16) 0.0311(7) Uani 1.0 2 d .
C21 C -0.1028(5) 0.17491(14) 0.93415(17) 0.0433(8) Uani 1.0 2 d .
C22 C 0.3147(6) 0.19021(15) 0.99805(19) 0.0506(9) Uani 1.0 2 d .
C23 C 0.0747(5) 0.08104(13) 1.04692(17) 0.0392(8) Uani 1.0 2 d .
C24 C -0.0577(6) 0.03176(15) 1.0121(2) 0.0558(10) Uani 1.0 2 d .
C25 C 0.2716(5) 0.05450(14) 1.07887(19) 0.0499(9) Uani 1.0 2 d .
C26 C -0.0351(5) 0.10988(15) 1.11770(18) 0.0519(9) Uani 1.0 2 d .
C27 C 0.7430(5) 0.32972(12) 0.33915(15) 0.0331(7) Uani 1.0 2 d .
C28 C 0.5850(4) 0.33328(12) 0.40365(15) 0.0302(7) Uani 1.0 2 d .
C29 C 0.6684(4) 0.31449(12) 0.48624(15) 0.0269(6) Uani 1.0 2 d .
C30 C 0.5061(4) 0.31108(12) 0.55080(15) 0.0297(7) Uani 1.0 2 d .
C31 C 0.5977(4) 0.28880(12) 0.62751(16) 0.0284(7) Uani 1.0 2 d .
C32 C 0.7620(4) 0.32747(12) 0.66136(15) 0.0270(6) Uani 1.0 2 d .
C33 C 0.8440(4) 0.30887(11) 0.74511(15) 0.0286(7) Uani 1.0 2 d .
C34 C 0.6874(4) 0.32232(13) 0.80962(15) 0.0335(7) Uani 1.0 2 d .
C35 C 0.7123(5) 0.38729(13) 0.82727(17) 0.0378(8) Uani 1.0 2 d .
C36 C 0.9208(5) 0.40178(13) 0.80215(16) 0.0351(7) Uani 1.0 2 d .
C37 C 1.0239(4) 0.34715(12) 0.77231(16) 0.0320(7) Uani 1.0 2 d .
C38 C 1.1305(5) 0.32059(14) 0.84654(16) 0.0383(7) Uani 1.0 2 d .
C39 C 1.1745(4) 0.35865(13) 0.70683(16) 0.0316(7) Uani 1.0 2 d .
C40 C 1.0723(4) 0.37720(11) 0.62949(16) 0.0277(6) Uani 1.0 2 d .
C41 C 1.0848(4) 0.43045(12) 0.59978(16) 0.0316(7) Uani 1.0 2 d .
C42 C 0.7978(4) 0.41731(11) 0.51982(16) 0.0276(6) Uani 1.0 2 d .
C43 C 0.8478(4) 0.35216(11) 0.51258(15) 0.0255(6) Uani 1.0 2 d .
C44 C 0.9263(4) 0.33330(11) 0.59683(15) 0.0264(6) Uani 1.0 2 d .
C45 C 1.0077(4) 0.34409(11) 0.44837(15) 0.0284(7) Uani 1.0 2 d .
C46 C 0.9326(4) 0.36147(12) 0.36402(15) 0.0306(7) Uani 1.0 2 d .
C47 C 0.3658(5) 0.27258(13) 0.21978(18) 0.0436(8) Uani 1.0 2 d .
C48 C 0.7604(6) 0.27810(16) 0.1361(2) 0.0612(11) Uani 1.0 2 d .
C49 C 0.4737(5) 0.38371(14) 0.12299(18) 0.0459(9) Uani 1.0 2 d .
C50 C 0.3221(6) 0.42008(15) 0.1702(2) 0.0563(10) Uani 1.0 2 d .
C51 C 0.6478(7) 0.42416(16) 0.1008(2) 0.0644(11) Uani 1.0 2 d .
C52 C 0.3746(6) 0.36025(16) 0.0461(2) 0.0646(11) Uani 1.0 2 d .
H1 H 0.3140 0.1593 0.8206 0.0386 Uiso 1.0 2 calc R
H2A H 0.0018 0.1359 0.7667 0.0356 Uiso 1.0 2 calc R
H2B H 0.0663 0.0695 0.7530 0.0356 Uiso 1.0 2 calc R
H3A H 0.2426 0.1663 0.6735 0.0313 Uiso 1.0 2 calc R
H3 H 0.3171 0.2122 0.4292 0.0387 Uiso 1.0 2 calc R
H4A H -0.0360 0.0895 0.5962 0.0347 Uiso 1.0 2 calc R
H4B H -0.0848 0.1551 0.6230 0.0347 Uiso 1.0 2 calc R
H6 H 0.2071 0.0726 0.4862 0.0288 Uiso 1.0 2 calc R
H8A H 0.0517 0.1300 0.3667 0.0355 Uiso 1.0 2 calc R
H8B H 0.2087 0.1457 0.2977 0.0355 Uiso 1.0 2 calc R
H8 H 0.8137 0.2290 0.7234 0.0414 Uiso 1.0 2 calc R
H9A H 0.1064 0.0333 0.3554 0.0368 Uiso 1.0 2 calc R
H9B H 0.1798 0.0502 0.2665 0.0368 Uiso 1.0 2 calc R
H12A H 0.7241 0.0935 0.2886 0.0421 Uiso 1.0 2 calc R
H12B H 0.6942 0.1568 0.3270 0.0421 Uiso 1.0 2 calc R
H12C H 0.5280 0.1301 0.2677 0.0421 Uiso 1.0 2 calc R
H13A H 0.7645 0.0482 0.4303 0.0342 Uiso 1.0 2 calc R
H13B H 0.7576 0.1145 0.4598 0.0342 Uiso 1.0 2 calc R
H15 H 0.6862 -0.0179 0.5337 0.0364 Uiso 1.0 2 calc R
H16A H 0.2593 0.0098 0.6912 0.0335 Uiso 1.0 2 calc R
H16B H 0.2128 0.0158 0.5966 0.0335 Uiso 1.0 2 calc R
H18 H 0.5090 0.1432 0.5640 0.0295 Uiso 1.0 2 calc R
H19A H 0.6476 0.0718 0.6939 0.0331 Uiso 1.0 2 calc R
H19B H 0.5777 0.1379 0.7052 0.0331 Uiso 1.0 2 calc R
H20A H 0.4364 0.0405 0.7967 0.0373 Uiso 1.0 2 calc R
H20B H 0.5735 0.0919 0.8316 0.0373 Uiso 1.0 2 calc R
H21A H -0.2047 0.1466 0.9179 0.0520 Uiso 1.0 2 calc R
H21B H -0.0736 0.2005 0.8885 0.0520 Uiso 1.0 2 calc R
H21C H -0.1512 0.1983 0.9792 0.0520 Uiso 1.0 2 calc R
H22A H 0.3457 0.2157 0.9525 0.0607 Uiso 1.0 2 calc R
H22B H 0.4355 0.1701 1.0163 0.0607 Uiso 1.0 2 calc R
H22C H 0.2625 0.2136 1.0424 0.0607 Uiso 1.0 2 calc R
H24A H -0.1841 0.0482 0.9929 0.0669 Uiso 1.0 2 calc R
H24B H -0.0830 0.0029 1.0543 0.0669 Uiso 1.0 2 calc R
H24C H 0.0100 0.0130 0.9672 0.0669 Uiso 1.0 2 calc R
H25A H 0.2429 0.0248 1.1195 0.0599 Uiso 1.0 2 calc R
H25B H 0.3537 0.0852 1.1032 0.0599 Uiso 1.0 2 calc R
H25C H 0.3429 0.0366 1.0341 0.0599 Uiso 1.0 2 calc R
H26A H -0.0596 0.0808 1.1596 0.0623 Uiso 1.0 2 calc R
H26B H -0.1619 0.1258 1.0982 0.0623 Uiso 1.0 2 calc R
H26C H 0.0468 0.1414 1.1402 0.0623 Uiso 1.0 2 calc R
H27 H 0.7748 0.2879 0.3288 0.0397 Uiso 1.0 2 calc R
H28A H 0.4719 0.3078 0.3884 0.0363 Uiso 1.0 2 calc R
H28B H 0.5352 0.3737 0.4071 0.0363 Uiso 1.0 2 calc R
H29 H 0.7198 0.2740 0.4794 0.0323 Uiso 1.0 2 calc R
H30A H 0.4484 0.3501 0.5597 0.0356 Uiso 1.0 2 calc R
H30B H 0.3985 0.2846 0.5325 0.0356 Uiso 1.0 2 calc R
H32 H 0.7032 0.3671 0.6682 0.0324 Uiso 1.0 2 calc R
H34A H 0.5519 0.3139 0.7889 0.0403 Uiso 1.0 2 calc R
H34B H 0.7120 0.2989 0.8589 0.0403 Uiso 1.0 2 calc R
H35A H 0.6141 0.4104 0.7959 0.0453 Uiso 1.0 2 calc R
H35B H 0.6946 0.3953 0.8854 0.0453 Uiso 1.0 2 calc R
H38A H 1.0329 0.3117 0.8880 0.0460 Uiso 1.0 2 calc R
H38B H 1.2280 0.3484 0.8680 0.0460 Uiso 1.0 2 calc R
H38C H 1.1984 0.2847 0.8308 0.0460 Uiso 1.0 2 calc R
H39A H 1.2674 0.3896 0.7249 0.0380 Uiso 1.0 2 calc R
H39B H 1.2526 0.3229 0.6972 0.0380 Uiso 1.0 2 calc R
H41 H 1.1780 0.4562 0.6244 0.0379 Uiso 1.0 2 calc R
H42A H 0.7336 0.4308 0.4691 0.0331 Uiso 1.0 2 calc R
H42B H 0.7025 0.4230 0.5640 0.0331 Uiso 1.0 2 calc R
H44 H 0.9953 0.2950 0.5916 0.0317 Uiso 1.0 2 calc R
H45A H 1.1250 0.3681 0.4629 0.0341 Uiso 1.0 2 calc R
H45B H 1.0500 0.3028 0.4476 0.0341 Uiso 1.0 2 calc R
H46A H 0.9078 0.4039 0.3629 0.0368 Uiso 1.0 2 calc R
H46B H 1.0370 0.3529 0.3244 0.0368 Uiso 1.0 2 calc R
H47A H 0.2626 0.2953 0.2464 0.0524 Uiso 1.0 2 calc R
H47B H 0.4191 0.2434 0.2573 0.0524 Uiso 1.0 2 calc R
H47C H 0.3086 0.2530 0.1723 0.0524 Uiso 1.0 2 calc R
H48A H 0.8148 0.2490 0.1735 0.0735 Uiso 1.0 2 calc R
H48B H 0.8673 0.3037 0.1181 0.0735 Uiso 1.0 2 calc R
H48C H 0.7000 0.2585 0.0894 0.0735 Uiso 1.0 2 calc R
H50A H 0.2080 0.3957 0.1837 0.0676 Uiso 1.0 2 calc R
H50B H 0.2772 0.4530 0.1371 0.0676 Uiso 1.0 2 calc R
H50C H 0.3847 0.4347 0.2199 0.0676 Uiso 1.0 2 calc R
H51A H 0.5974 0.4568 0.0684 0.0773 Uiso 1.0 2 calc R
H51B H 0.7452 0.4023 0.0697 0.0773 Uiso 1.0 2 calc R
H51C H 0.7111 0.4391 0.1502 0.0773 Uiso 1.0 2 calc R
H52A H 0.4718 0.3383 0.0151 0.0775 Uiso 1.0 2 calc R
H52B H 0.3241 0.3928 0.0137 0.0775 Uiso 1.0 2 calc R
H52C H 0.2643 0.3346 0.0605 0.0775 Uiso 1.0 2 calc R

loop_
_atom_site_aniso_label
_atom_site_aniso_U_11
_atom_site_aniso_U_22
_atom_site_aniso_U_33
_atom_site_aniso_U_12
_atom_site_aniso_U_13
_atom_site_aniso_U_23
Si1 0.0491(5) 0.0312(5) 0.0247(4) -0.0004(4) 0.0036(4) -0.0020(4)
Si2 0.0509(5) 0.0321(5) 0.0258(4) -0.0011(4) -0.0017(4) -0.0023(4)
O1 0.0545(13) 0.0333(12) 0.0255(11) -0.0026(10) 0.0077(10) 0.0008(9)
O2 0.0455(13) 0.0251(11) 0.0360(11) 0.0075(10) 0.0015(10) -0.0004(9)
O3 0.0409(12) 0.0199(10) 0.0360(11) -0.0020(9) 0.0016(10) 0.0007(9)
O4 0.0468(13) 0.0276(12) 0.0365(11) 0.0059(10) 0.0006(10) -0.0040(9)
O5 0.0411(12) 0.0210(10) 0.0293(10) 0.0003(9) 0.0025(9) 0.0019(8)
O6 0.0557(13) 0.0295(12) 0.0253(10) -0.0001(10) -0.0037(10) 0.0007(9)
O7 0.0486(13) 0.0239(11) 0.0379(12) -0.0072(10) -0.0026(10) 0.0041(9)
O8 0.0444(13) 0.0231(11) 0.0358(12) 0.0017(9) -0.0037(10) 0.0026(9)
O9 0.0561(14) 0.0362(13) 0.0431(13) -0.0066(11) 0.0011(11) -0.0092(10)
O10 0.0360(12) 0.0268(11) 0.0350(11) -0.0058(9) -0.0032(9) 0.0018(9)
C1 0.0460(18) 0.0282(16) 0.0224(14) -0.0003(14) 0.0041(13) 0.0031(12)
C2 0.0376(16) 0.0250(16) 0.0266(15) -0.0002(12) 0.0064(13) -0.0013(12)
C3 0.0341(15) 0.0194(15) 0.0248(14) -0.0032(12) 0.0022(12) -0.0018(11)
C4 0.0331(16) 0.0255(16) 0.0283(14) 0.0005(13) 0.0014(12) -0.0028(12)
C5 0.0299(16) 0.0223(16) 0.0279(14) -0.0032(12) -0.0041(12) -0.0046(12)
C6 0.0307(15) 0.0164(14) 0.0250(14) -0.0023(11) -0.0009(12) 0.0003(11)
C7 0.0321(15) 0.0213(15) 0.0284(14) -0.0019(12) 0.0025(12) 0.0015(12)
C8 0.0309(16) 0.0322(17) 0.0257(14) -0.0022(13) 0.0006(12) 0.0020(12)
C9 0.0314(16) 0.0313(17) 0.0294(15) -0.0035(13) -0.0020(13) 0.0008(12)
C10 0.0360(17) 0.0256(17) 0.0225(14) -0.0012(13) 0.0014(12) 0.0007(12)
C11 0.0277(15) 0.0321(17) 0.0264(14) -0.0001(13) 0.0044(12) 0.0020(12)
C12 0.0360(17) 0.0398(19) 0.0296(15) 0.0000(14) 0.0031(13) 0.0046(13)
C13 0.0300(15) 0.0274(16) 0.0280(15) 0.0005(13) 0.0008(12) -0.0033(12)
C14 0.0317(16) 0.0253(15) 0.0234(14) -0.0006(12) -0.0011(12) -0.0019(12)
C15 0.0337(17) 0.0310(17) 0.0264(15) 0.0007(13) 0.0013(13) -0.0021(13)
C16 0.0359(16) 0.0214(15) 0.0266(14) 0.0022(12) 0.0041(12) -0.0023(12)
C17 0.0324(15) 0.0176(14) 0.0239(14) -0.0022(12) -0.0013(12) -0.0023(11)
C18 0.0286(15) 0.0193(15) 0.0259(14) -0.0018(11) 0.0002(12) 0.0011(11)
C19 0.0353(16) 0.0210(15) 0.0264(14) -0.0029(12) -0.0005(12) -0.0009(11)
C20 0.0392(17) 0.0260(16) 0.0280(15) -0.0009(14) -0.0018(13) -0.0025(12)
C21 0.058(3) 0.0412(19) 0.0305(16) 0.0027(16) 0.0063(15) -0.0031(14)
C22 0.067(3) 0.046(3) 0.0386(19) -0.0060(18) -0.0008(17) -0.0019(16)
C23 0.050(2) 0.0386(19) 0.0287(16) 0.0029(16) 0.0032(14) -0.0039(14)
C24 0.074(3) 0.051(3) 0.042(2) -0.013(2) 0.0056(18) 0.0110(17)
C25 0.067(3) 0.046(2) 0.0370(18) 0.0165(18) 0.0071(17) 0.0060(15)
C26 0.065(3) 0.062(3) 0.0293(17) 0.0110(19) 0.0087(16) 0.0057(16)
C27 0.0493(19) 0.0248(16) 0.0250(14) 0.0022(14) -0.0018(13) 0.0014(12)
C28 0.0398(17) 0.0207(15) 0.0302(15) -0.0018(12) -0.0033(13) -0.0020(12)
C29 0.0330(15) 0.0184(15) 0.0293(14) -0.0019(12) -0.0003(12) 0.0001(12)
C30 0.0312(15) 0.0265(16) 0.0314(15) -0.0047(12) 0.0005(12) -0.0019(12)
C31 0.0343(16) 0.0218(16) 0.0291(15) 0.0004(13) 0.0038(13) -0.0031(12)
C32 0.0329(16) 0.0204(15) 0.0277(14) 0.0014(13) -0.0008(12) 0.0008(12)
C33 0.0367(16) 0.0242(16) 0.0250(14) 0.0010(12) -0.0010(12) 0.0033(12)
C34 0.0362(17) 0.0378(18) 0.0266(14) 0.0007(15) 0.0000(12) 0.0053(14)
C35 0.0410(18) 0.042(2) 0.0304(16) 0.0027(15) 0.0023(14) -0.0046(14)
C36 0.0424(18) 0.0354(19) 0.0273(15) -0.0018(15) -0.0050(13) -0.0014(13)
C37 0.0354(17) 0.0358(18) 0.0248(15) -0.0001(14) -0.0032(13) 0.0034(12)
C38 0.0353(17) 0.049(2) 0.0302(15) -0.0002(15) -0.0025(13) 0.0037(15)
C39 0.0312(15) 0.0341(17) 0.0297(15) 0.0003(13) -0.0020(12) -0.0012(13)
C40 0.0283(15) 0.0279(17) 0.0271(14) -0.0008(12) 0.0016(12) -0.0029(12)
C41 0.0330(16) 0.0320(17) 0.0297(15) -0.0017(13) 0.0007(13) -0.0045(13)
C42 0.0291(15) 0.0252(16) 0.0285(15) -0.0036(12) 0.0002(12) -0.0004(12)
C43 0.0283(15) 0.0197(15) 0.0286(15) 0.0006(12) 0.0001(12) 0.0047(11)
C44 0.0326(16) 0.0176(14) 0.0290(14) 0.0032(12) 0.0001(12) -0.0008(11)
C45 0.0359(16) 0.0189(15) 0.0304(16) 0.0024(12) 0.0004(13) -0.0008(11)
C46 0.0379(16) 0.0264(16) 0.0276(15) 0.0018(13) 0.0038(12) -0.0004(12)
C47 0.063(3) 0.0326(18) 0.0352(17) -0.0039(16) -0.0072(16) -0.0024(14)
C48 0.072(3) 0.060(3) 0.052(3) 0.003(2) 0.0011(19) -0.0207(19)
C49 0.068(3) 0.038(2) 0.0314(17) -0.0077(17) -0.0090(16) 0.0053(14)
C50 0.071(3) 0.037(2) 0.060(3) 0.0044(19) -0.0125(19) 0.0098(17)
C51 0.097(3) 0.054(3) 0.043(2) -0.019(3) -0.001(2) 0.0103(18)
C52 0.102(3) 0.051(3) 0.040(2) -0.005(3) -0.022(2) 0.0043(18)

loop_
_atom_type_symbol
_atom_type_description
_atom_type_scat_dispersion_real
_atom_type_scat_dispersion_imag
_atom_type_scat_source
C C 0.0181 0.0091
;
International Tables for Crystallography
(1992, Vol. C, Tables 4.2.6.8 and 6.1.1.4)
;
H H 0.0000 0.0000
;
International Tables for Crystallography
(1992, Vol. C, Table 6.1.1.4)
;
O O 0.0492 0.0322
;
International Tables for Crystallography
(1992, Vol. C, Tables 4.2.6.8 and 6.1.1.4)
;
Si Si 0.2541 0.3302
;
International Tables for Crystallography
(1992, Vol. C, Tables 4.2.6.8 and 6.1.1.4)
;

loop_
_geom_angle_atom_site_label_1
_geom_angle_atom_site_label_2
_geom_angle_atom_site_label_3
_geom_angle
_geom_angle_publ_flag
O1 Si1 C21 111.31(12) yes
O1 Si1 C22 109.66(13) yes
O1 Si1 C23 103.50(12) yes
C21 Si1 C22 108.60(16) yes
C21 Si1 C23 111.49(14) yes
C22 Si1 C23 112.23(14) yes
O6 Si2 C47 111.06(12) yes
O6 Si2 C48 109.76(14) yes
O6 Si2 C49 103.31(13) yes
C47 Si2 C48 108.57(16) yes
C47 Si2 C49 111.98(15) yes
C48 Si2 C49 112.09(15) yes
Si1 O1 C1 126.18(17) yes
C15 O5 C16 113.57(19) yes
Si2 O6 C27 127.22(17) yes
C41 O10 C42 112.7(2) yes
O1 C1 C2 109.8(3) yes
O1 C1 C20 107.8(2) yes
C2 C1 C20 111.7(3) yes
C1 C2 C3 110.6(3) yes
C2 C3 C4 113.1(3) yes
C2 C3 C17 112.5(2) yes
C4 C3 C17 113.1(2) yes
C3 C4 C5 108.5(3) yes
O2 C5 C4 122.6(3) yes
O2 C5 C6 123.8(3) yes
C4 C5 C6 113.5(3) yes
C5 C6 C7 113.9(2) yes
C5 C6 C18 109.0(2) yes
C7 C6 C18 112.5(2) yes
O3 C7 C6 110.5(2) yes
O3 C7 C8 113.5(2) yes
O3 C7 C11 108.7(2) yes
C6 C7 C8 109.2(2) yes
C6 C7 C11 111.6(2) yes
C8 C7 C11 103.1(2) yes
C7 C8 C9 104.9(2) yes
C8 C9 C10 105.6(3) yes
O4 C10 C9 126.1(3) yes
O4 C10 C11 124.9(3) yes
C9 C10 C11 109.0(3) yes
C7 C11 C10 102.2(2) yes
C7 C11 C12 111.0(3) yes
C7 C11 C13 114.3(3) yes
C10 C11 C12 105.1(3) yes
C10 C11 C13 114.3(3) yes
C12 C11 C13 109.5(2) yes
C11 C13 C14 111.7(3) yes
C13 C14 C15 124.8(3) yes
C13 C14 C18 113.7(3) yes
C15 C14 C18 121.1(3) yes
O5 C15 C14 125.6(3) yes
O5 C16 C17 111.3(2) yes
C3 C17 C16 113.3(2) yes
C3 C17 C18 110.7(2) yes
C3 C17 C19 106.6(2) yes
C16 C17 C18 106.9(2) yes
C16 C17 C19 109.0(2) yes
C18 C17 C19 110.4(2) yes
C6 C18 C14 105.9(2) yes
C6 C18 C17 114.4(2) yes
C14 C18 C17 111.4(2) yes
C17 C19 C20 112.3(3) yes
C1 C20 C19 112.0(3) yes
Si1 C23 C24 109.6(2) yes
Si1 C23 C25 110.1(2) yes
Si1 C23 C26 110.6(2) yes
C24 C23 C25 109.0(3) yes
C24 C23 C26 108.5(3) yes
C25 C23 C26 109.0(3) yes
O6 C27 C28 109.8(3) yes
O6 C27 C46 107.9(2) yes
C28 C27 C46 112.1(3) yes
C27 C28 C29 111.2(3) yes
C28 C29 C30 112.3(3) yes
C28 C29 C43 111.7(3) yes
C30 C29 C43 113.0(2) yes
C29 C30 C31 108.7(3) yes
O7 C31 C30 122.8(3) yes
O7 C31 C32 123.3(3) yes
C30 C31 C32 113.8(3) yes
C31 C32 C33 114.7(3) yes
C31 C32 C44 108.5(2) yes
C33 C32 C44 113.2(2) yes
O8 C33 C32 110.5(2) yes
O8 C33 C34 113.6(3) yes
O8 C33 C37 108.8(3) yes
C32 C33 C34 109.2(3) yes
C32 C33 C37 111.7(2) yes
C34 C33 C37 102.9(2) yes
C33 C34 C35 104.7(3) yes
C34 C35 C36 105.2(3) yes
O9 C36 C35 125.8(3) yes
O9 C36 C37 124.3(3) yes
C35 C36 C37 109.9(3) yes
C33 C37 C36 101.7(3) yes
C33 C37 C38 111.0(3) yes
C33 C37 C39 114.6(3) yes
C36 C37 C38 106.0(3) yes
C36 C37 C39 113.7(3) yes
C38 C37 C39 109.4(3) yes
C37 C39 C40 110.8(3) yes
C39 C40 C41 123.2(3) yes
C39 C40 C44 113.9(3) yes
C41 C40 C44 122.1(3) yes
O10 C41 C40 125.0(3) yes
O10 C42 C43 111.4(2) yes
C29 C43 C42 113.3(2) yes
C29 C43 C44 110.7(2) yes
C29 C43 C45 106.9(2) yes
C42 C43 C44 105.9(2) yes
C42 C43 C45 109.1(2) yes
C44 C43 C45 111.0(2) yes
C32 C44 C40 106.1(2) yes
C32 C44 C43 114.1(2) yes
C40 C44 C43 110.5(2) yes
C43 C45 C46 112.1(3) yes
C27 C46 C45 112.7(3) yes
Si2 C49 C50 109.8(3) yes
Si2 C49 C51 109.6(3) yes
Si2 C49 C52 110.6(3) yes
C50 C49 C51 107.8(3) yes
C50 C49 C52 109.3(3) yes
C51 C49 C52 109.7(3) yes
C7 O3 H3 109.474 no
C33 O8 H8 109.464 no
O1 C1 H1 109.147 no
C2 C1 H1 109.137 no
C20 C1 H1 109.147 no
C1 C2 H2A 109.533 no
C1 C2 H2B 109.525 no
C3 C2 H2A 109.530 no
C3 C2 H2B 109.520 no
H2A C2 H2B 108.078 no
C2 C3 H3A 105.787 no
C4 C3 H3A 105.783 no
C17 C3 H3A 105.786 no
C3 C4 H4A 109.978 no
C3 C4 H4B 109.981 no
C5 C4 H4A 109.989 no
C5 C4 H4B 109.986 no
H4A C4 H4B 108.368 no
C5 C6 H6 106.994 no
C7 C6 H6 106.988 no
C18 C6 H6 106.994 no
C7 C8 H8A 110.767 no
C7 C8 H8B 110.768 no
C9 C8 H8A 110.766 no
C9 C8 H8B 110.759 no
H8A C8 H8B 108.841 no
C8 C9 H9A 110.605 no
C8 C9 H9B 110.619 no
C10 C9 H9A 110.602 no
C10 C9 H9B 110.613 no
H9A C9 H9B 108.750 no
C11 C12 H12A 109.473 no
C11 C12 H12B 109.476 no
C11 C12 H12C 109.471 no
H12A C12 H12B 109.471 no
H12A C12 H12C 109.474 no
H12B C12 H12C 109.462 no
C11 C13 H13A 109.272 no
C11 C13 H13B 109.265 no
C14 C13 H13A 109.285 no
C14 C13 H13B 109.272 no
H13A C13 H13B 107.931 no
O5 C15 H15 117.218 no
C14 C15 H15 117.197 no
O5 C16 H16A 109.382 no
O5 C16 H16B 109.376 no
C17 C16 H16A 109.387 no
C17 C16 H16B 109.380 no
H16A C16 H16B 108.003 no
C6 C18 H18 108.333 no
C14 C18 H18 108.331 no
C17 C18 H18 108.330 no
C17 C19 H19A 109.145 no
C17 C19 H19B 109.144 no
C20 C19 H19A 109.138 no
C20 C19 H19B 109.141 no
H19A C19 H19B 107.876 no
C1 C20 H20A 109.204 no
C1 C20 H20B 109.202 no
C19 C20 H20A 109.202 no
C19 C20 H20B 109.203 no
H20A C20 H20B 107.912 no
Si1 C21 H21A 109.474 no
Si1 C21 H21B 109.473 no
Si1 C21 H21C 109.473 no
H21A C21 H21B 109.461 no
H21A C21 H21C 109.466 no
H21B C21 H21C 109.480 no
Si1 C22 H22A 109.471 no
Si1 C22 H22B 109.467 no
Si1 C22 H22C 109.470 no
H22A C22 H22B 109.473 no
H22A C22 H22C 109.473 no
H22B C22 H22C 109.473 no
C23 C24 H24A 109.474 no
C23 C24 H24B 109.465 no
C23 C24 H24C 109.479 no
H24A C24 H24B 109.470 no
H24A C24 H24C 109.473 no
H24B C24 H24C 109.466 no
C23 C25 H25A 109.472 no
C23 C25 H25B 109.470 no
C23 C25 H25C 109.469 no
H25A C25 H25B 109.471 no
H25A C25 H25C 109.470 no
H25B C25 H25C 109.474 no
C23 C26 H26A 109.478 no
C23 C26 H26B 109.468 no
C23 C26 H26C 109.465 no
H26A C26 H26B 109.476 no
H26A C26 H26C 109.470 no
H26B C26 H26C 109.471 no
O6 C27 H27 109.019 no
C28 C27 H27 109.008 no
C46 C27 H27 109.009 no
C27 C28 H28A 109.380 no
C27 C28 H28B 109.387 no
C29 C28 H28A 109.390 no
C29 C28 H28B 109.399 no
H28A C28 H28B 108.003 no
C28 C29 H29 106.408 no
C30 C29 H29 106.400 no
C43 C29 H29 106.405 no
C29 C30 H30A 109.952 no
C29 C30 H30B 109.957 no
C31 C30 H30A 109.960 no
C31 C30 H30B 109.959 no
H30A C30 H30B 108.330 no
C31 C32 H32 106.645 no
C33 C32 H32 106.636 no
C44 C32 H32 106.648 no
C33 C34 H34A 110.818 no
C33 C34 H34B 110.805 no
C35 C34 H34A 110.809 no
C35 C34 H34B 110.812 no
H34A C34 H34B 108.870 no
C34 C35 H35A 110.700 no
C34 C35 H35B 110.702 no
C36 C35 H35A 110.707 no
C36 C35 H35B 110.707 no
H35A C35 H35B 108.805 no
C37 C38 H38A 109.467 no
C37 C38 H38B 109.469 no
C37 C38 H38C 109.470 no
H38A C38 H38B 109.478 no
H38A C38 H38C 109.471 no
H38B C38 H38C 109.472 no
C37 C39 H39A 109.471 no
C37 C39 H39B 109.476 no
C40 C39 H39A 109.488 no
C40 C39 H39B 109.476 no
H39A C39 H39B 108.053 no
O10 C41 H41 117.477 no
C40 C41 H41 117.476 no
O10 C42 H42A 109.340 no
O10 C42 H42B 109.347 no
C43 C42 H42A 109.337 no
C43 C42 H42B 109.333 no
H42A C42 H42B 107.973 no
C32 C44 H44 108.675 no
C40 C44 H44 108.669 no
C43 C44 H44 108.679 no
C43 C45 H45A 109.195 no
C43 C45 H45B 109.201 no
C46 C45 H45A 109.180 no
C46 C45 H45B 109.200 no
H45A C45 H45B 107.907 no
C27 C46 H46A 109.044 no
C27 C46 H46B 109.040 no
C45 C46 H46A 109.052 no
C45 C46 H46B 109.037 no
H46A C46 H46B 107.817 no
Si2 C47 H47A 109.470 no
Si2 C47 H47B 109.470 no
Si2 C47 H47C 109.466 no
H47A C47 H47B 109.479 no
H47A C47 H47C 109.477 no
H47B C47 H47C 109.465 no
Si2 C48 H48A 109.471 no
Si2 C48 H48B 109.475 no
Si2 C48 H48C 109.473 no
H48A C48 H48B 109.468 no
H48A C48 H48C 109.471 no
H48B C48 H48C 109.469 no
C49 C50 H50A 109.482 no
C49 C50 H50B 109.471 no
C49 C50 H50C 109.477 no
H50A C50 H50B 109.466 no
H50A C50 H50C 109.473 no
H50B C50 H50C 109.458 no
C49 C51 H51A 109.469 no
C49 C51 H51B 109.476 no
C49 C51 H51C 109.469 no
H51A C51 H51B 109.468 no
H51A C51 H51C 109.476 no
H51B C51 H51C 109.470 no
C49 C52 H52A 109.475 no
C49 C52 H52B 109.462 no
C49 C52 H52C 109.468 no
H52A C52 H52B 109.475 no
H52A C52 H52C 109.478 no
H52B C52 H52C 109.469 no

loop_
_geom_bond_atom_site_label_1
_geom_bond_atom_site_label_2
_geom_bond_distance
_geom_bond_publ_flag
Si1 O1 1.647(2) yes
Si1 C21 1.854(4) yes
Si1 C22 1.854(4) yes
Si1 C23 1.878(3) yes
Si2 O6 1.6455(19) yes
Si2 C47 1.862(4) yes
Si2 C48 1.858(4) yes
Si2 C49 1.887(4) yes
O1 C1 1.432(4) yes
O2 C5 1.224(4) yes
O3 C7 1.420(3) yes
O4 C10 1.210(4) yes
O5 C15 1.375(3) yes
O5 C16 1.444(4) yes
O6 C27 1.431(3) yes
O7 C31 1.220(4) yes
O8 C33 1.425(3) yes
O9 C36 1.215(4) yes
O10 C41 1.381(4) yes
O10 C42 1.439(4) yes
C1 C2 1.516(4) yes
C1 C20 1.532(4) yes
C2 C3 1.530(4) yes
C3 C4 1.540(4) yes
C3 C17 1.547(4) yes
C4 C5 1.499(4) yes
C5 C6 1.512(4) yes
C6 C7 1.557(4) yes
C6 C18 1.568(4) yes
C7 C8 1.540(4) yes
C7 C11 1.557(4) yes
C8 C9 1.531(4) yes
C9 C10 1.511(4) yes
C10 C11 1.539(4) yes
C11 C12 1.546(4) yes
C11 C13 1.533(4) yes
C13 C14 1.497(4) yes
C14 C15 1.323(4) yes
C14 C18 1.509(4) yes
C16 C17 1.535(4) yes
C17 C18 1.539(4) yes
C17 C19 1.551(4) yes
C19 C20 1.534(4) yes
C23 C24 1.548(5) yes
C23 C25 1.546(5) yes
C23 C26 1.546(5) yes
C27 C28 1.523(4) yes
C27 C46 1.523(4) yes
C28 C29 1.535(4) yes
C29 C30 1.544(4) yes
C29 C43 1.544(4) yes
C30 C31 1.496(4) yes
C31 C32 1.520(4) yes
C32 C33 1.547(4) yes
C32 C44 1.557(4) yes
C33 C34 1.545(4) yes
C33 C37 1.559(4) yes
C34 C35 1.530(5) yes
C35 C36 1.509(5) yes
C36 C37 1.521(4) yes
C37 C38 1.542(4) yes
C37 C39 1.521(4) yes
C39 C40 1.508(4) yes
C40 C41 1.322(4) yes
C40 C44 1.504(4) yes
C42 C43 1.539(4) yes
C43 C44 1.549(4) yes
C43 C45 1.537(4) yes
C45 C46 1.534(4) yes
C49 C50 1.543(5) yes
C49 C51 1.545(6) yes
C49 C52 1.528(5) yes
O3 H3 0.840 no
O8 H8 0.840 no
C1 H1 1.000 no
C2 H2A 0.990 no
C2 H2B 0.990 no
C3 H3A 1.000 no
C4 H4A 0.990 no
C4 H4B 0.990 no
C6 H6 1.000 no
C8 H8A 0.990 no
C8 H8B 0.990 no
C9 H9A 0.990 no
C9 H9B 0.990 no
C12 H12A 0.980 no
C12 H12B 0.980 no
C12 H12C 0.980 no
C13 H13A 0.990 no
C13 H13B 0.990 no
C15 H15 0.950 no
C16 H16A 0.990 no
C16 H16B 0.990 no
C18 H18 1.000 no
C19 H19A 0.990 no
C19 H19B 0.990 no
C20 H20A 0.990 no
C20 H20B 0.990 no
C21 H21A 0.980 no
C21 H21B 0.980 no
C21 H21C 0.980 no
C22 H22A 0.980 no
C22 H22B 0.980 no
C22 H22C 0.980 no
C24 H24A 0.980 no
C24 H24B 0.980 no
C24 H24C 0.980 no
C25 H25A 0.980 no
C25 H25B 0.980 no
C25 H25C 0.980 no
C26 H26A 0.980 no
C26 H26B 0.980 no
C26 H26C 0.980 no
C27 H27 1.000 no
C28 H28A 0.990 no
C28 H28B 0.990 no
C29 H29 1.000 no
C30 H30A 0.990 no
C30 H30B 0.990 no
C32 H32 1.000 no
C34 H34A 0.990 no
C34 H34B 0.990 no
C35 H35A 0.990 no
C35 H35B 0.990 no
C38 H38A 0.980 no
C38 H38B 0.980 no
C38 H38C 0.980 no
C39 H39A 0.990 no
C39 H39B 0.990 no
C41 H41 0.950 no
C42 H42A 0.990 no
C42 H42B 0.990 no
C44 H44 1.000 no
C45 H45A 0.990 no
C45 H45B 0.990 no
C46 H46A 0.990 no
C46 H46B 0.990 no
C47 H47A 0.980 no
C47 H47B 0.980 no
C47 H47C 0.980 no
C48 H48A 0.980 no
C48 H48B 0.980 no
C48 H48C 0.980 no
C50 H50A 0.980 no
C50 H50B 0.980 no
C50 H50C 0.980 no
C51 H51A 0.980 no
C51 H51B 0.980 no
C51 H51C 0.980 no
C52 H52A 0.980 no
C52 H52B 0.980 no
C52 H52C 0.980 no

loop_
_geom_contact_atom_site_label_1
_geom_contact_atom_site_label_2
_geom_contact_distance
_geom_contact_publ_flag
_geom_contact_site_symmetry_2
Si1 C2 3.581(3) no .
Si2 C28 3.587(3) no .
O1 C24 3.101(4) no .
O1 C25 3.263(4) no .
O2 O3 2.763(3) no .
O2 C3 3.379(3) no .
O2 C7 2.860(4) no .
O2 C8 3.207(4) no .
O2 C18 3.453(4) no .
O3 C5 2.943(4) no .
O3 C12 2.790(4) no .
O3 C13 3.162(4) no .
O3 C18 3.101(3) no .
O4 C7 3.557(4) no .
O4 C12 3.157(4) no .
O4 C13 2.970(4) no .
O4 C14 3.494(4) no .
O5 C18 2.907(3) no .
O5 C19 2.890(3) no .
O5 C20 3.582(4) no .
O6 C50 3.178(4) no .
O6 C51 3.163(4) no .
O7 O8 2.762(3) no .
O7 C29 3.388(4) no .
O7 C33 2.872(4) no .
O7 C34 3.246(4) no .
O7 C44 3.437(4) no .
O8 C31 2.949(4) no .
O8 C38 2.794(4) no .
O8 C39 3.163(4) no .
O8 C44 3.113(3) no .
O9 C33 3.533(4) no .
O9 C34 3.595(4) no .
O9 C38 3.168(4) no .
O9 C39 2.917(4) no .
O9 C40 3.400(4) no .
O9 C41 3.494(4) no .
O10 C44 2.918(4) no .
O10 C45 2.874(4) no .
O10 C46 3.528(4) no .
C1 C17 3.004(4) no .
C1 C21 3.522(5) no .
C1 C22 3.467(5) no .
C2 C16 3.089(4) no .
C2 C19 2.947(4) no .
C3 C6 2.970(4) no .
C3 C20 2.923(4) no .
C4 C16 3.188(4) no .
C4 C18 2.963(4) no .
C5 C8 3.146(4) no .
C5 C17 2.955(4) no .
C6 C9 3.109(4) no .
C6 C10 3.107(4) no .
C6 C13 2.956(4) no .
C6 C15 3.402(4) no .
C6 C16 3.177(4) no .
C7 C14 2.944(4) no .
C8 C12 3.041(4) no .
C9 C12 3.224(4) no .
C10 C14 3.164(4) no .
C11 C15 3.524(4) no .
C11 C18 3.000(4) no .
C14 C16 2.756(4) no .
C14 C19 3.146(4) no .
C15 C17 2.790(4) no .
C15 C19 3.246(4) no .
C16 C20 3.060(4) no .
C21 C24 3.545(5) no .
C21 C26 3.416(5) no .
C22 C25 3.408(5) no .
C27 C43 2.997(4) no .
C27 C47 3.457(5) no .
C27 C48 3.574(5) no .
C28 C42 3.068(4) no .
C28 C45 2.942(4) no .
C29 C32 2.978(4) no .
C29 C46 2.925(4) no .
C30 C42 3.180(4) no .
C30 C44 2.965(4) no .
C31 C34 3.167(4) no .
C31 C43 2.948(4) no .
C32 C35 3.099(4) no .
C32 C36 3.072(4) no .
C32 C39 2.957(4) no .
C32 C41 3.382(4) no .
C32 C42 3.138(4) no .
C33 C40 2.932(4) no .
C34 C38 3.039(4) no .
C35 C38 3.219(5) no .
C36 C40 3.107(4) no .
C37 C41 3.472(4) no .
C37 C44 2.991(4) no .
C40 C42 2.735(4) no .
C40 C45 3.123(4) no .
C41 C43 2.794(4) no .
C41 C45 3.236(4) no .
C42 C46 3.036(4) no .
C47 C50 3.498(5) no .
C47 C52 3.516(5) no .
C48 C51 3.488(6) no .
C48 C52 3.525(6) no .
O2 C45 3.477(4) no 1_455
O3 C28 3.482(4) no .
O3 C29 3.523(4) no .
O4 C41 3.347(4) no 2_746
O4 C42 3.475(4) no 2_646
O5 C42 3.425(3) no 2_646
O7 C19 3.443(4) no .
O8 C2 3.499(4) no 1_655
O8 C21 3.592(4) no 1_655
O9 C9 3.526(4) no 2_656
O9 C24 3.588(4) no 2_657
O9 C25 3.591(4) no 2_657
O10 C9 3.559(4) no 2_656
O10 C15 3.565(4) no 2_756
C2 O8 3.499(4) no 1_455
C4 C14 3.597(4) no 1_455
C5 C13 3.568(4) no 1_455
C9 O9 3.526(4) no 2_646
C9 O10 3.559(4) no 2_646
C13 C5 3.568(4) no 1_655
C14 C4 3.597(4) no 1_655
C15 O10 3.565(4) no 2_746
C15 C42 3.587(4) no 2_646
C19 O7 3.443(4) no .
C21 O8 3.592(4) no 1_455
C24 O9 3.588(4) no 2_647
C25 O9 3.591(4) no 2_647
C28 O3 3.482(4) no .
C29 O3 3.523(4) no .
C30 C40 3.559(4) no 1_455
C31 C39 3.542(4) no 1_455
C39 C31 3.542(4) no 1_655
C40 C30 3.559(4) no 1_655
C41 O4 3.347(4) no 2_756
C42 O4 3.475(4) no 2_656
C42 O5 3.425(3) no 2_656
C42 C15 3.587(4) no 2_656
C45 O2 3.477(4) no 1_655
Si1 H1 2.7917 no .
Si1 H2A 3.3956 no .
Si1 H24A 2.9414 no .
Si1 H24C 2.9292 no .
Si1 H25B 2.9644 no .
Si1 H25C 2.9259 no .
Si1 H26B 2.9598 no .
Si1 H26C 2.9518 no .
Si2 H27 2.8102 no .
Si2 H28A 3.4139 no .
Si2 H50A 2.9631 no .
Si2 H50C 2.9242 no .
Si2 H51B 2.9538 no .
Si2 H51C 2.9254 no .
Si2 H52A 2.9558 no .
Si2 H52C 2.9399 no .
O1 H2A 2.6640 no .
O1 H2B 2.5693 no .
O1 H20A 2.5380 no .
O1 H20B 2.6372 no .
O1 H21A 3.0856 no .
O1 H21B 3.0823 no .
O1 H22A 3.0538 no .
O1 H22B 3.0474 no .
O1 H24A 3.3666 no .
O1 H24C 2.6719 no .
O1 H25C 2.8507 no .
O2 H3A 3.2191 no .
O2 H3 2.1156 no .
O2 H4A 3.0468 no .
O2 H4B 2.5008 no .
O2 H6 3.0499 no .
O2 H8A 2.6835 no .
O2 H18 3.4347 no .
O3 H6 3.2733 no .
O3 H8A 2.8983 no .
O3 H8B 2.5758 no .
O3 H12B 2.5392 no .
O3 H12C 2.9276 no .
O3 H13B 3.0026 no .
O3 H18 2.7753 no .
O4 H6 3.5961 no .
O4 H9A 2.7470 no .
O4 H9B 2.7417 no .
O4 H12A 2.9670 no .
O4 H12C 3.4138 no .
O4 H13A 2.6992 no .
O4 H15 3.4571 no .
O5 H6 3.5093 no .
O5 H19A 2.5022 no .
O5 H20A 3.1673 no .
O6 H28A 2.6801 no .
O6 H28B 2.5565 no .
O6 H46A 2.5115 no .
O6 H46B 2.6428 no .
O6 H47A 3.0869 no .
O6 H47B 3.0841 no .
O6 H48A 3.0586 no .
O6 H48B 3.0514 no .
O6 H50A 3.5022 no .
O6 H50C 2.7456 no .
O6 H51B 3.4737 no .
O6 H51C 2.7322 no .
O7 H8 2.0829 no .
O7 H29 3.2576 no .
O7 H30A 3.0369 no .
O7 H30B 2.4975 no .
O7 H32 3.0489 no .
O7 H34A 2.7352 no .
O7 H44 3.4146 no .
O8 H32 3.2665 no .
O8 H34A 2.9071 no .
O8 H34B 2.5868 no .
O8 H38A 2.9067 no .
O8 H38C 2.5618 no .
O8 H39B 2.9987 no .
O8 H44 2.8093 no .
O9 H32 3.5428 no .
O9 H35A 2.7370 no .
O9 H35B 2.7511 no .
O9 H38A 3.4589 no .
O9 H38B 2.9747 no .
O9 H39A 2.6558 no .
O9 H41 3.2564 no .
O10 H32 3.4662 no .
O10 H45A 2.4940 no .
O10 H46A 3.0927 no .
C1 H3A 2.6208 no .
C1 H16A 3.2158 no .
C1 H19A 3.3859 no .
C1 H19B 2.7807 no .
C1 H21B 3.2962 no .
C1 H22A 3.2347 no .
C2 H4A 2.8158 no .
C2 H4B 2.7244 no .
C2 H16A 2.7120 no .
C2 H16B 3.4526 no .
C2 H19B 3.2931 no .
C2 H20A 2.7837 no .
C2 H20B 3.3656 no .
C2 H21B 3.3241 no .
C3 H1 2.7503 no .
C3 H6 3.2725 no .
C3 H16A 2.7315 no .
C3 H16B 2.8035 no .
C3 H18 2.8198 no .
C3 H19A 3.3494 no .
C3 H19B 2.6923 no .
C3 H20A 3.3171 no .
C4 H2A 2.6969 no .
C4 H2B 2.8216 no .
C4 H6 2.6762 no .
C4 H16A 3.4656 no .
C4 H16B 2.8992 no .
C4 H18 3.3779 no .
C5 H3A 2.5962 no .
C5 H3 2.5930 no .
C5 H8A 2.7336 no .
C5 H16B 3.3779 no .
C5 H18 2.7698 no .
C6 H3A 3.2310 no .
C6 H3 2.5655 no .
C6 H4A 2.7222 no .
C6 H4B 3.3645 no .
C6 H8A 2.5822 no .
C6 H8B 3.3685 no .
C6 H9A 3.1118 no .
C6 H13B 3.3601 no .
C6 H16B 2.8141 no .
C7 H9A 2.9271 no .
C7 H9B 3.2339 no .
C7 H12A 3.3965 no .
C7 H12B 2.8026 no .
C7 H12C 2.6896 no .
C7 H13A 3.4242 no .
C7 H13B 2.9033 no .
C7 H18 2.7619 no .
C8 H3 2.6516 no .
C8 H6 2.5854 no .
C8 H12B 3.5425 no .
C8 H12C 2.6715 no .
C9 H6 2.7013 no .
C9 H12C 2.9319 no .
C10 H6 2.7969 no .
C10 H8A 3.2195 no .
C10 H8B 2.9182 no .
C10 H12A 2.6390 no .
C10 H12B 3.3127 no .
C10 H12C 2.5980 no .
C10 H13A 2.7166 no .
C10 H13B 3.4092 no .
C11 H3 3.1585 no .
C11 H6 2.7876 no .
C11 H8A 3.2833 no .
C11 H8B 2.7918 no .
C11 H9A 3.1467 no .
C11 H9B 3.1424 no .
C11 H18 3.2194 no .
C12 H3 3.5746 no .
C12 H8B 2.8760 no .
C12 H9B 3.4865 no .
C12 H13A 2.7554 no .
C12 H13B 2.6309 no .
C13 H6 3.2280 no .
C13 H12A 2.7057 no .
C13 H12B 2.6975 no .
C13 H12C 3.3620 no .
C13 H15 2.6428 no .
C13 H18 2.6640 no .
C14 H6 2.5947 no .
C14 H16B 2.9386 no .
C14 H19A 2.8363 no .
C14 H19B 3.4681 no .
C15 H6 3.2096 no .
C15 H13A 2.5851 no .
C15 H13B 3.1398 no .
C15 H16A 3.1891 no .
C15 H16B 2.6665 no .
C15 H18 3.1581 no .
C15 H19A 2.7163 no .
C16 H2B 2.7646 no .
C16 H3A 3.3923 no .
C16 H4A 2.9030 no .
C16 H6 2.8706 no .
C16 H15 3.2088 no .
C16 H18 3.3191 no .
C16 H19A 2.6607 no .
C16 H19B 3.3645 no .
C16 H20A 2.7592 no .
C17 H1 3.3954 no .
C17 H2A 3.4052 no .
C17 H2B 2.7684 no .
C17 H4A 2.8060 no .
C17 H4B 3.4222 no .
C17 H6 2.8217 no .
C17 H20A 2.7983 no .
C17 H20B 3.4062 no .
C18 H3A 2.7157 no .
C18 H3 3.3603 no .
C18 H4A 3.2781 no .
C18 H13A 3.3575 no .
C18 H13B 2.7411 no .
C18 H15 3.3168 no .
C18 H16A 3.3353 no .
C18 H16B 2.6311 no .
C18 H19A 2.7382 no .
C18 H19B 2.6949 no .
C19 H1 2.8023 no .
C19 H2B 3.3060 no .
C19 H3A 2.5792 no .
C19 H16A 2.7306 no .
C19 H16B 3.3719 no .
C19 H18 2.6057 no .
C20 H2A 3.3719 no .
C20 H2B 2.7725 no .
C20 H3A 3.1238 no .
C20 H16A 2.7377 no .
C21 H1 3.4239 no .
C21 H2A 3.0123 no .
C21 H22A 3.1736 no .
C21 H22C 3.1522 no .
C21 H24A 3.1214 no .
C21 H26B 2.9775 no .
C22 H1 3.0283 no .
C22 H21B 3.1709 no .
C22 H21C 3.1546 no .
C22 H25B 2.9857 no .
C22 H25C 3.5834 no .
C22 H26C 3.1949 no .
C23 H21A 3.2051 no .
C23 H21C 3.2833 no .
C23 H22B 3.2231 no .
C23 H22C 3.2991 no .
C24 H21A 3.2156 no .
C24 H25A 2.6820 no .
C24 H25B 3.3686 no .
C24 H25C 2.7201 no .
C24 H26A 2.6926 no .
C24 H26B 2.6880 no .
C24 H26C 3.3625 no .
C25 H22B 3.0632 no .
C25 H24A 3.3686 no .
C25 H24B 2.6916 no .
C25 H24C 2.7110 no .
C25 H26A 2.6876 no .
C25 H26B 3.3675 no .
C25 H26C 2.7128 no .
C26 H21A 3.5899 no .
C26 H21C 3.1558 no .
C26 H22C 3.3666 no .
C26 H24A 2.6914 no .
C26 H24B 2.6898 no .
C26 H24C 3.3622 no .
C26 H25A 2.7062 no .
C26 H25B 2.6940 no .
C26 H25C 3.3677 no .
C27 H29 2.6613 no .
C27 H42A 3.1693 no .
C27 H45A 3.3846 no .
C27 H45B 2.7902 no .
C27 H47B 3.2318 no .
C27 H48A 3.3566 no .
C28 H30A 2.7871 no .
C28 H30B 2.7343 no .
C28 H42A 2.6769 no .
C28 H42B 3.4475 no .
C28 H45B 3.2810 no .
C28 H46A 2.8042 no .
C28 H46B 3.3653 no .
C28 H47A 3.4800 no .
C28 H47B 3.3647 no .
C29 H27 2.7859 no .
C29 H32 3.2563 no .
C29 H42A 2.7233 no .
C29 H42B 2.8144 no .
C29 H44 2.8262 no .
C29 H45A 3.3412 no .
C29 H45B 2.6723 no .
C29 H46A 3.3327 no .
C30 H28A 2.7014 no .
C30 H28B 2.7939 no .
C30 H32 2.6707 no .
C30 H42A 3.4368 no .
C30 H42B 2.8981 no .
C30 H44 3.3741 no .
C31 H8 2.5420 no .
C31 H29 2.6255 no .
C31 H34A 2.7595 no .
C31 H42B 3.3368 no .
C31 H44 2.7561 no .
C32 H8 2.5068 no .
C32 H29 3.2680 no .
C32 H30A 2.7335 no .
C32 H30B 3.3727 no .
C32 H34A 2.5814 no .
C32 H34B 3.3633 no .
C32 H35A 3.1105 no .
C32 H39B 3.3507 no .
C32 H42B 2.7504 no .
C33 H35A 2.9313 no .
C33 H35B 3.2308 no .
C33 H38A 2.6742 no .
C33 H38B 3.3936 no .
C33 H38C 2.8152 no .
C33 H39A 3.4225 no .
C33 H39B 2.8949 no .
C33 H44 2.7760 no .
C34 H8 2.7204 no .
C34 H32 2.5653 no .
C34 H38A 2.6601 no .
C34 H38C 3.5613 no .
C35 H32 2.6790 no .
C35 H38A 2.9373 no .
C36 H32 2.7610 no .
C36 H34A 3.2071 no .
C36 H34B 2.9132 no .
C36 H38A 2.6162 no .
C36 H38B 2.6286 no .
C36 H38C 3.3058 no .
C36 H39A 2.6946 no .
C36 H39B 3.3812 no .
C37 H8 3.1615 no .
C37 H32 2.7836 no .
C37 H34A 3.2860 no .
C37 H34B 2.7919 no .
C37 H35A 3.1499 no .
C37 H35B 3.1284 no .
C37 H44 3.2321 no .
C38 H34B 2.8730 no .
C38 H35B 3.4699 no .
C38 H39A 2.7360 no .
C38 H39B 2.6232 no .
C39 H32 3.2356 no .
C39 H38A 3.3450 no .
C39 H38B 2.7026 no .
C39 H38C 2.6699 no .
C39 H41 2.6255 no .
C39 H44 2.6805 no .
C40 H32 2.5878 no .
C40 H42B 2.9003 no .
C40 H45A 2.7988 no .
C40 H45B 3.4683 no .
C41 H32 3.1785 no .
C41 H39A 2.5744 no .
C41 H39B 3.1524 no .
C41 H42A 3.1850 no .
C41 H42B 2.6400 no .
C41 H44 3.1729 no .
C41 H45A 2.7015 no .
C42 H28B 2.7435 no .
C42 H29 3.3995 no .
C42 H30A 2.8992 no .
C42 H32 2.8001 no .
C42 H41 3.1991 no .
C42 H44 3.3223 no .
C42 H45A 2.6629 no .
C42 H45B 3.3614 no .
C42 H46A 2.7338 no .
C43 H27 3.4158 no .
C43 H28A 3.3964 no .
C43 H28B 2.7622 no .
C43 H30A 2.8135 no .
C43 H30B 3.4215 no .
C43 H32 2.7937 no .
C43 H46A 2.7874 no .
C43 H46B 3.3898 no .
C44 H8 3.2817 no .
C44 H29 2.7401 no .
C44 H30A 3.2919 no .
C44 H39A 3.3641 no .
C44 H39B 2.7472 no .
C44 H41 3.3213 no .
C44 H42A 3.3331 no .
C44 H42B 2.6060 no .
C44 H45A 2.7299 no .
C44 H45B 2.7151 no .
C45 H27 2.8229 no .
C45 H28B 3.3163 no .
C45 H29 2.5786 no .
C45 H42A 2.7411 no .
C45 H42B 3.3631 no .
C45 H44 2.6321 no .
C46 H28A 3.3691 no .
C46 H28B 2.7954 no .
C46 H29 3.1363 no .
C46 H42A 2.7277 no .
C47 H27 3.2918 no .
C47 H28A 2.9882 no .
C47 H48A 3.1787 no .
C47 H48C 3.1622 no .
C47 H50A 3.0761 no .
C47 H52C 3.0707 no .
C48 H27 3.2048 no .
C48 H47B 3.1787 no .
C48 H47C 3.1636 no .
C48 H51B 3.0589 no .
C48 H52A 3.0988 no .
C49 H47A 3.2296 no .
C49 H47C 3.3083 no .
C49 H48B 3.2282 no .
C49 H48C 3.3072 no .
C50 H47A 3.1610 no .
C50 H51A 2.6645 no .
C50 H51B 3.3493 no .
C50 H51C 2.6823 no .
C50 H52A 3.3547 no .
C50 H52B 2.6720 no .
C50 H52C 2.7018 no .
C51 H48B 3.1489 no .
C51 H50A 3.3496 no .
C51 H50B 2.6604 no .
C51 H50C 2.6855 no .
C51 H52A 2.6960 no .
C51 H52B 2.6957 no .
C51 H52C 3.3614 no .
C52 H47C 3.2666 no .
C52 H48C 3.2769 no .
C52 H50A 2.6846 no .
C52 H50B 2.6965 no .
C52 H50C 3.3521 no .
C52 H51A 2.7003 no .
C52 H51B 2.6994 no .
C52 H51C 3.3582 no .
H1 H2A 2.3354 no .
H1 H2B 2.8707 no .
H1 H3A 2.4849 no .
H1 H19B 2.6759 no .
H1 H20A 2.8788 no .
H1 H20B 2.3404 no .
H1 H21B 3.0123 no .
H1 H22A 2.5497 no .
H1 H22B 3.3447 no .
H2A H3A 2.3634 no .
H2A H4A 3.0292 no .
H2A H4B 2.4860 no .
H2A H21A 2.8971 no .
H2A H21B 2.5642 no .
H2B H3A 2.8532 no .
H2B H4A 2.7190 no .
H2B H4B 3.0799 no .
H2B H16A 2.1595 no .
H2B H16B 3.0500 no .
H2B H20A 2.6706 no .
H3A H4A 2.8644 no .
H3A H4B 2.3617 no .
H3A H18 2.6270 no .
H3A H19A 3.4988 no .
H3A H19B 2.4005 no .
H3 H6 3.4265 no .
H3 H8A 2.7882 no .
H3 H8B 2.7520 no .
H3 H12B 3.3280 no .
H3 H12C 3.5853 no .
H3 H18 3.0164 no .
H4A H6 2.5009 no .
H4A H16A 3.1144 no .
H4A H16B 2.3822 no .
H4B H6 3.5690 no .
H6 H8A 2.5889 no .
H6 H8B 3.5489 no .
H6 H9A 2.4381 no .
H6 H16B 2.2483 no .
H6 H18 2.8899 no .
H8A H9A 2.2615 no .
H8A H9B 2.6298 no .
H8B H9A 2.8425 no .
H8B H9B 2.2623 no .
H8B H12B 3.3089 no .
H8B H12C 2.2433 no .
H8 H32 3.3814 no .
H8 H34A 2.8546 no .
H8 H34B 2.8540 no .
H8 H38C 3.3746 no .
H8 H44 2.9417 no .
H9B H12C 2.9792 no .
H12A H13A 2.5803 no .
H12A H13B 2.8855 no .
H12B H13A 3.0590 no .
H12B H13B 2.4395 no .
H12C H13B 3.5392 no .
H13A H15 2.3577 no .
H13A H18 3.5724 no .
H13B H15 3.3179 no .
H13B H18 2.5126 no .
H15 H16B 3.4582 no .
H15 H19A 3.3771 no .
H16A H19A 2.9788 no .
H16A H20A 2.2188 no .
H16B H18 3.5876 no .
H16B H19A 3.5644 no .
H18 H19A 2.8537 no .
H18 H19B 2.3838 no .
H19A H20A 2.3496 no .
H19A H20B 2.3901 no .
H19B H20A 2.8730 no .
H19B H20B 2.3491 no .
H21A H24A 2.5840 no .
H21A H24C 3.4862 no .
H21A H26B 3.0373 no .
H21B H22A 3.0228 no .
H21B H22C 3.3991 no .
H21C H22A 3.4064 no .
H21C H22C 2.9831 no .
H21C H24A 3.4635 no .
H21C H26B 2.5838 no .
H21C H26C 3.2425 no .
H22B H25B 2.4914 no .
H22B H25C 3.1438 no .
H22B H26C 3.4183 no .
H22C H25B 3.1744 no .
H22C H26C 2.7519 no .
H24A H25A 3.5769 no .
H24A H26A 2.9734 no .
H24A H26B 2.4991 no .
H24A H26C 3.5867 no .
H24B H25A 2.4844 no .
H24B H25B 3.5796 no .
H24B H25C 2.9949 no .
H24B H26A 2.5024 no .
H24B H26B 2.9645 no .
H24B H26C 3.5876 no .
H24C H25A 2.9669 no .
H24C H25C 2.5461 no .
H24C H26A 3.5880 no .
H24C H26B 3.5852 no .
H25A H26A 2.5073 no .
H25A H26B 3.5934 no .
H25A H26C 3.0075 no .
H25B H26A 2.9523 no .
H25B H26B 3.5963 no .
H25B H26C 2.5212 no .
H25C H26A 3.5886 no .
H27 H28A 2.3257 no .
H27 H28B 2.8709 no .
H27 H29 2.5496 no .
H27 H45B 2.7071 no .
H27 H46A 2.8665 no .
H27 H46B 2.3154 no .
H27 H47B 2.8468 no .
H27 H48A 2.7444 no .
H27 H48B 3.5787 no .
H28A H29 2.3652 no .
H28A H30A 3.0095 no .
H28A H30B 2.5059 no .
H28A H42A 3.5786 no .
H28A H47A 2.7418 no .
H28A H47B 2.6497 no .
H28B H29 2.8614 no .
H28B H30A 2.6621 no .
H28B H30B 3.0697 no .
H28B H42A 2.1261 no .
H28B H42B 3.0391 no .
H28B H46A 2.7152 no .
H28B H50C 3.5406 no .
H29 H30A 2.8728 no .
H29 H30B 2.3620 no .
H29 H44 2.6526 no .
H29 H45A 3.4955 no .
H29 H45B 2.3872 no .
H30A H32 2.4990 no .
H30A H42A 3.0775 no .
H30A H42B 2.3944 no .
H30B H32 3.5677 no .
H32 H34A 2.5692 no .
H32 H34B 3.5294 no .
H32 H35A 2.4247 no .
H32 H42B 2.1530 no .
H32 H44 2.8823 no .
H34A H35A 2.2603 no .
H34A H35B 2.6344 no .
H34B H35A 2.8408 no .
H34B H35B 2.2609 no .
H34B H38A 2.2273 no .
H34B H38C 3.3321 no .
H35B H38A 2.9796 no .
H38A H39B 3.5241 no .
H38B H39A 2.5719 no .
H38B H39B 2.9015 no .
H38C H39A 3.0209 no .
H38C H39B 2.4166 no .
H39A H41 2.3360 no .
H39A H44 3.5854 no .
H39B H41 3.3274 no .
H39B H44 2.5284 no .
H41 H42B 3.4276 no .
H41 H45A 3.3722 no .
H42A H45A 3.0074 no .
H42A H46A 2.2179 no .
H42B H44 3.5666 no .
H42B H45A 3.5561 no .
H44 H45A 2.8625 no .
H44 H45B 2.4281 no .
H45A H46A 2.3445 no .
H45A H46B 2.3902 no .
H45B H46A 2.8715 no .
H45B H46B 2.3459 no .
H47A H50A 2.5537 no .
H47A H50C 3.3380 no .
H47A H52C 3.2147 no .
H47B H48A 3.0277 no .
H47B H48C 3.4089 no .
H47C H48A 3.4110 no .
H47C H48C 2.9945 no .
H47C H50A 3.3517 no .
H47C H52A 3.4544 no .
H47C H52C 2.6511 no .
H48B H51B 2.5354 no .
H48B H51C 3.3288 no .
H48B H52A 3.2421 no .
H48C H51B 3.3338 no .
H48C H52A 2.6805 no .
H48C H52C 3.4444 no .
H50A H51A 3.5587 no .
H50A H51C 3.5841 no .
H50A H52A 3.5882 no .
H50A H52B 2.9396 no .
H50A H52C 2.5128 no .
H50B H51A 2.4560 no .
H50B H51B 3.5571 no .
H50B H51C 2.9452 no .
H50B H52A 3.5830 no .
H50B H52B 2.4936 no .
H50B H52C 3.0015 no .
H50C H51A 2.9559 no .
H50C H51B 3.5846 no .
H50C H51C 2.5020 no .
H50C H52B 3.5721 no .
H50C H52C 3.5888 no .
H51A H52A 2.9817 no .
H51A H52B 2.5149 no .
H51A H52C 3.5946 no .
H51B H52A 2.5143 no .
H51B H52B 2.9797 no .
H51B H52C 3.5941 no .
H51C H52A 3.5882 no .
H51C H52B 3.5884 no .
O1 H51A 3.5018 no 2_646
O2 H13B 2.8635 no 1_455
O2 H29 2.8985 no 1_455
O2 H30B 3.0731 no .
O2 H44 2.7530 no 1_455
O2 H45B 2.5549 no 1_455
O3 H28A 2.7556 no .
O3 H29 3.0079 no .
O3 H30B 2.9102 no .
O3 H45B 3.5899 no 1_455
O3 H47B 2.8794 no .
O4 H32 3.1418 no 2_646
O4 H35A 3.0113 no 2_646
O4 H39A 3.0847 no 2_746
O4 H41 2.4625 no 2_746
O4 H42B 2.5840 no 2_646
O5 H28B 2.6705 no 2_646
O5 H42A 2.4830 no 2_646
O5 H46A 3.3060 no 2_646
O5 H50C 3.0071 no 2_646
O7 H3A 2.7354 no .
O7 H4B 3.2166 no 1_655
O7 H18 2.7631 no .
O7 H19B 2.5299 no .
O7 H39B 2.8269 no 1_455
O8 H2A 2.7155 no 1_655
O8 H3A 3.2050 no 1_655
O8 H4B 2.9548 no 1_655
O8 H19B 3.4339 no .
O8 H21B 2.6530 no 1_655
O9 H9A 3.3495 no 2_656
O9 H9B 2.8522 no 2_656
O9 H24B 2.6878 no 2_657
O9 H25A 2.6892 no 2_657
O9 H26A 3.0967 no 2_657
O10 H6 3.0543 no 2_656
O10 H9A 2.6654 no 2_656
O10 H13A 2.8889 no 2_756
O10 H15 2.6777 no 2_756
O10 H16B 2.9118 no 2_656
C2 H8 3.4297 no 1_455
C2 H19A 3.3954 no 1_455
C3 H8 3.5913 no 1_455
C4 H8 3.3513 no 1_455
C4 H13B 2.9878 no 1_455
C4 H18 3.5253 no 1_455
C4 H19A 3.2185 no 1_455
C4 H19B 3.4527 no 1_455
C5 H13B 2.7265 no 1_455
C5 H44 3.5605 no 1_455
C6 H13B 3.4738 no 1_455
C8 H12A 3.2964 no 1_455
C8 H12B 3.4175 no 1_455
C8 H13A 3.5963 no 1_455
C8 H13B 3.4738 no 1_455
C8 H26C 3.5513 no 1_554
C8 H47B 3.5469 no .
C9 H12A 3.3853 no 1_455
C9 H13A 3.4640 no 1_455
C9 H25A 3.4969 no 1_554
C9 H26A 3.2902 no 1_554
C9 H41 3.5627 no 2_646
C10 H41 3.3785 no 2_746
C10 H42B 3.1507 no 2_646
C12 H8A 3.0090 no 1_655
C12 H26A 3.4197 no 1_654
C12 H47B 3.2533 no .
C13 H4A 3.1053 no 1_655
C13 H8A 3.1211 no 1_655
C13 H9A 3.4794 no 1_655
C13 H41 3.2435 no 2_746
C14 H4A 2.9055 no 1_655
C14 H4B 3.5106 no 1_655
C15 H4A 3.1727 no 1_655
C15 H28B 3.2641 no 2_646
C15 H42A 2.8634 no 2_646
C15 H42B 3.4286 no 2_646
C16 H42A 2.7811 no 2_646
C16 H46A 3.1068 no 2_646
C18 H4B 3.5621 no 1_655
C19 H2A 3.4145 no 1_655
C19 H4A 3.4653 no 1_655
C19 H4B 3.2371 no 1_655
C19 H8 3.5846 no .
C20 H21A 3.3581 no 1_655
C20 H50C 3.5546 no 2_646
C21 H20B 3.3427 no 1_455
C21 H22B 3.4157 no 1_455
C21 H34B 3.3442 no 1_455
C21 H38A 3.3651 no 1_455
C21 H48C 3.4903 no 1_456
C22 H47C 3.2317 no 1_556
C22 H48C 3.3723 no 1_556
C22 H52A 3.5723 no 1_556
C22 H52C 3.4936 no 1_556
C24 H50B 3.3874 no 2_546
C25 H9B 3.1836 no 1_556
C25 H51A 3.4423 no 2_646
C26 H8B 3.4842 no 1_556
C26 H9B 3.1563 no 1_556
C26 H12A 3.3091 no 1_456
C26 H48A 3.4808 no 1_456
C28 H3 3.3469 no .
C28 H45A 3.3617 no 1_455
C29 H3 3.4577 no .
C30 H3 3.2833 no .
C30 H39B 3.0014 no 1_455
C30 H44 3.5367 no 1_455
C30 H45A 3.2125 no 1_455
C30 H45B 3.5000 no 1_455
C31 H18 3.5549 no .
C31 H39B 2.7264 no 1_455
C32 H39B 3.4931 no 1_455
C33 H21B 3.4829 no 1_655
C34 H21B 3.4755 no 1_655
C34 H38B 3.3115 no 1_455
C34 H38C 3.4289 no 1_455
C34 H39A 3.4994 no 1_455
C34 H39B 3.4489 no 1_455
C35 H25A 3.2935 no 2_657
C35 H38B 3.4587 no 1_455
C35 H39A 3.4224 no 1_455
C36 H24B 3.4907 no 2_657
C36 H25A 3.3076 no 2_657
C38 H21B 3.1654 no 1_655
C38 H22A 3.3055 no 1_655
C38 H34A 3.0132 no 1_655
C38 H52B 3.4684 no 1_656
C39 H30A 3.0878 no 1_655
C39 H34A 3.0440 no 1_655
C39 H35A 3.4982 no 1_655
C40 H30A 2.8695 no 1_655
C40 H30B 3.4708 no 1_655
C41 H9A 2.7966 no 2_656
C41 H13A 2.9342 no 2_756
C41 H15 2.9652 no 2_756
C41 H30A 3.1454 no 1_655
C42 H6 3.5695 no 2_656
C42 H9A 3.4292 no 2_656
C42 H16B 2.9747 no 2_656
C44 H30B 3.5510 no 1_655
C45 H28A 3.3995 no 1_655
C45 H30A 3.4753 no 1_655
C45 H30B 3.2611 no 1_655
C46 H47A 3.3447 no 1_655
C47 H8B 3.3660 no .
C47 H12C 3.5364 no .
C47 H22C 3.3044 no 1_554
C47 H46B 3.3815 no 1_455
C48 H21C 3.2460 no 1_654
C48 H26B 3.5949 no 1_654
C50 H20A 3.2525 no 2_656
C50 H46B 3.5716 no 1_455
C51 H20A 3.2234 no 2_656
C51 H24C 3.2907 no 2_656
C51 H25C 3.4193 no 2_656
C52 H22C 3.4528 no 1_554
C52 H35B 3.5473 no 1_554
C52 H38B 3.1134 no 1_454
H1 H38C 2.9905 no 1_455
H2A O8 2.7155 no 1_455
H2A C19 3.4145 no 1_455
H2A H8 2.5837 no 1_455
H2A H19A 3.0378 no 1_455
H2A H19B 3.0201 no 1_455
H2A H20B 3.2560 no 1_455
H2B H19A 2.9720 no 1_455
H3A O7 2.7354 no .
H3A O8 3.2050 no 1_455
H3A H8 3.3439 no 1_455
H3 C28 3.3469 no .
H3 C29 3.4577 no .
H3 C30 3.2833 no .
H3 H28A 2.5295 no .
H3 H29 3.1629 no .
H3 H30B 2.4461 no .
H3 H45B 2.7725 no 1_455
H3 H47A 3.5966 no .
H3 H47B 3.0281 no .
H4A C13 3.1053 no 1_455
H4A C14 2.9055 no 1_455
H4A C15 3.1727 no 1_455
H4A C19 3.4653 no 1_455
H4A H13A 3.1898 no 1_455
H4A H13B 2.7000 no 1_455
H4A H15 3.2575 no 1_455
H4A H18 3.3394 no 1_455
H4A H19A 2.7274 no 1_455
H4A H19B 3.3792 no 1_455
H4B O7 3.2166 no 1_455
H4B O8 2.9548 no 1_455
H4B C14 3.5106 no 1_455
H4B C18 3.5621 no 1_455
H4B C19 3.2371 no 1_455
H4B H8 2.4824 no 1_455
H4B H13B 3.0390 no 1_455
H4B H18 2.9048 no 1_455
H4B H19A 2.8907 no 1_455
H4B H19B 2.6984 no 1_455
H4B H44 3.3013 no 1_455
H6 O10 3.0543 no 2_646
H6 C42 3.5695 no 2_646
H6 H13A 3.1598 no 1_455
H6 H13B 3.2014 no 1_455
H6 H42A 3.3641 no 2_646
H6 H42B 3.5910 no 2_646
H8A C12 3.0090 no 1_455
H8A C13 3.1211 no 1_455
H8A H12A 2.6769 no 1_455
H8A H12B 2.5625 no 1_455
H8A H13A 2.9071 no 1_455
H8A H13B 2.5556 no 1_455
H8B C26 3.4842 no 1_554
H8B C47 3.3660 no .
H8B H12A 3.4787 no 1_455
H8B H12B 3.5166 no 1_455
H8B H26A 3.2580 no 1_554
H8B H26C 2.8172 no 1_554
H8B H47A 3.5605 no .
H8B H47B 2.7432 no .
H8B H47C 3.3021 no .
H8 C2 3.4297 no 1_655
H8 C3 3.5913 no 1_655
H8 C4 3.3513 no 1_655
H8 C19 3.5846 no .
H8 H2A 2.5837 no 1_655
H8 H3A 3.3439 no 1_655
H8 H4B 2.4824 no 1_655
H8 H19B 2.6433 no .
H8 H21B 2.9069 no 1_655
H9A O9 3.3495 no 2_646
H9A O10 2.6654 no 2_646
H9A C13 3.4794 no 1_455
H9A C41 2.7966 no 2_646
H9A C42 3.4292 no 2_646
H9A H12A 3.1125 no 1_455
H9A H13A 2.6556 no 1_455
H9A H13B 3.4826 no 1_455
H9A H26A 3.5887 no 1_554
H9A H41 2.6336 no 2_646
H9A H42B 3.1325 no 2_646
H9B O9 2.8522 no 2_646
H9B C25 3.1836 no 1_554
H9B C26 3.1563 no 1_554
H9B H12A 3.2536 no 1_455
H9B H25A 2.5482 no 1_554
H9B H25B 3.0747 no 1_554
H9B H26A 2.4810 no 1_554
H9B H26C 3.0861 no 1_554
H12A C8 3.2964 no 1_655
H12A C9 3.3853 no 1_655
H12A C26 3.3091 no 1_654
H12A H8A 2.6769 no 1_655
H12A H8B 3.4787 no 1_655
H12A H9A 3.1125 no 1_655
H12A H9B 3.2536 no 1_655
H12A H26A 2.6240 no 1_654
H12A H26B 3.3457 no 1_654
H12A H26C 3.4861 no 1_654
H12A H41 3.5268 no 2_746
H12B C8 3.4175 no 1_655
H12B H8A 2.5625 no 1_655
H12B H8B 3.5166 no 1_655
H12B H27 3.0606 no .
H12B H47B 2.9432 no .
H12B H48A 3.4189 no .
H12C C47 3.5364 no .
H12C H25B 3.1296 no 1_554
H12C H26A 3.5178 no 1_654
H12C H26B 3.5301 no 1_654
H12C H47B 2.7076 no .
H12C H47C 3.5478 no .
H13A O10 2.8889 no 2_746
H13A C8 3.5963 no 1_655
H13A C9 3.4640 no 1_655
H13A C41 2.9342 no 2_746
H13A H4A 3.1898 no 1_655
H13A H6 3.1598 no 1_655
H13A H8A 2.9071 no 1_655
H13A H9A 2.6556 no 1_655
H13A H41 2.3342 no 2_746
H13B O2 2.8635 no 1_655
H13B C4 2.9878 no 1_655
H13B C5 2.7265 no 1_655
H13B C6 3.4738 no 1_655
H13B C8 3.4738 no 1_655
H13B H4A 2.7000 no 1_655
H13B H4B 3.0390 no 1_655
H13B H6 3.2014 no 1_655
H13B H8A 2.5556 no 1_655
H13B H9A 3.4826 no 1_655
H15 O10 2.6777 no 2_746
H15 C41 2.9652 no 2_746
H15 H4A 3.2575 no 1_655
H15 H28B 3.0704 no 2_646
H15 H30A 3.5166 no 2_646
H15 H41 2.8534 no 2_746
H15 H42A 3.0634 no 2_646
H15 H42B 3.3464 no 2_646
H15 H45A 2.9115 no 2_746
H16A H42A 3.2199 no 2_646
H16A H46A 2.8207 no 2_646
H16A H50C 3.2850 no 2_646
H16A H51C 3.0962 no 2_646
H16B O10 2.9118 no 2_646
H16B C42 2.9747 no 2_646
H16B H42A 2.2678 no 2_646
H16B H42B 3.4659 no 2_646
H16B H46A 2.7806 no 2_646
H18 O7 2.7631 no .
H18 C4 3.5253 no 1_655
H18 C31 3.5549 no .
H18 H4A 3.3394 no 1_655
H18 H4B 2.9048 no 1_655
H18 H30B 3.3724 no .
H19A C2 3.3954 no 1_655
H19A C4 3.2185 no 1_655
H19A H2A 3.0378 no 1_655
H19A H2B 2.9720 no 1_655
H19A H4A 2.7274 no 1_655
H19A H4B 2.8907 no 1_655
H19A H50C 3.4668 no 2_646
H19B O7 2.5299 no .
H19B O8 3.4339 no .
H19B C4 3.4527 no 1_655
H19B H2A 3.0201 no 1_655
H19B H4A 3.3792 no 1_655
H19B H4B 2.6984 no 1_655
H19B H8 2.6433 no .
H20A C50 3.2525 no 2_646
H20A C51 3.2234 no 2_646
H20A H50B 2.9855 no 2_646
H20A H50C 2.7290 no 2_646
H20A H51A 2.9622 no 2_646
H20A H51C 2.6875 no 2_646
H20B C21 3.3427 no 1_655
H20B H2A 3.2560 no 1_655
H20B H21A 2.4080 no 1_655
H20B H21B 3.5637 no 1_655
H20B H24A 3.2706 no 1_655
H20B H50B 3.3835 no 2_646
H21A C20 3.3581 no 1_455
H21A H20B 2.4080 no 1_455
H21A H22A 3.4742 no 1_455
H21A H22B 2.9905 no 1_455
H21B O8 2.6530 no 1_455
H21B C33 3.4829 no 1_455
H21B C34 3.4755 no 1_455
H21B C38 3.1654 no 1_455
H21B H8 2.9069 no 1_455
H21B H20B 3.5637 no 1_455
H21B H34B 2.7242 no 1_455
H21B H38A 2.6551 no 1_455
H21B H38C 2.8413 no 1_455
H21C C48 3.2460 no 1_456
H21C H22A 3.4349 no 1_455
H21C H22B 2.9328 no 1_455
H21C H34B 3.1817 no 1_455
H21C H38A 3.2676 no 1_455
H21C H48A 3.4376 no 1_456
H21C H48B 3.3434 no 1_456
H21C H48C 2.5123 no 1_456
H22A C38 3.3055 no 1_455
H22A H21A 3.4742 no 1_655
H22A H21C 3.4349 no 1_655
H22A H34B 3.5040 no .
H22A H38A 3.2233 no 1_455
H22A H38B 3.4445 no 1_455
H22A H38C 2.7422 no 1_455
H22A H48C 3.4134 no 1_556
H22A H52A 3.1151 no 1_556
H22A H52C 3.3172 no 1_556
H22B C21 3.4157 no 1_655
H22B H21A 2.9905 no 1_655
H22B H21C 2.9328 no 1_655
H22B H26B 3.1820 no 1_655
H22B H47C 3.3361 no 1_556
H22B H48C 2.9500 no 1_556
H22C C47 3.3044 no 1_556
H22C C52 3.4528 no 1_556
H22C H47C 2.3545 no 1_556
H22C H48C 3.2073 no 1_556
H22C H52A 3.2272 no 1_556
H22C H52C 2.7964 no 1_556
H24A H20B 3.2706 no 1_455
H24A H25C 3.2803 no 1_455
H24A H50B 3.1271 no 2_546
H24B O9 2.6878 no 2_647
H24B C36 3.4907 no 2_647
H24B H52B 3.2022 no 2_546
H24C C51 3.2907 no 2_646
H24C H50B 2.9208 no 2_546
H24C H51A 3.0094 no 2_646
H24C H51B 3.0973 no 2_646
H24C H51C 3.2114 no 2_646
H24C H52B 3.5785 no 2_546
H25A O9 2.6892 no 2_647
H25A C9 3.4969 no 1_556
H25A C35 3.2935 no 2_647
H25A C36 3.3076 no 2_647
H25A H9B 2.5482 no 1_556
H25A H35A 3.1241 no 2_647
H25A H35B 3.0065 no 2_647
H25B H9B 3.0747 no 1_556
H25B H12C 3.1296 no 1_556
H25B H26B 3.3958 no 1_655
H25C C51 3.4193 no 2_646
H25C H24A 3.2803 no 1_655
H25C H35B 3.5207 no 2_647
H25C H51A 2.5374 no 2_646
H25C H51B 3.5796 no 2_646
H26A O9 3.0967 no 2_647
H26A C9 3.2902 no 1_556
H26A C12 3.4197 no 1_456
H26A H8B 3.2580 no 1_556
H26A H9A 3.5887 no 1_556
H26A H9B 2.4810 no 1_556
H26A H12A 2.6240 no 1_456
H26A H12C 3.5178 no 1_456
H26B C48 3.5949 no 1_456
H26B H12A 3.3457 no 1_456
H26B H12C 3.5301 no 1_456
H26B H22B 3.1820 no 1_455
H26B H25B 3.3958 no 1_455
H26B H48A 3.0982 no 1_456
H26B H48C 3.1896 no 1_456
H26C C8 3.5513 no 1_556
H26C H8B 2.8172 no 1_556
H26C H9B 3.0861 no 1_556
H26C H12A 3.4861 no 1_456
H26C H47C 3.1542 no 1_556
H26C H48A 2.9801 no 1_456
H27 H12B 3.0606 no .
H27 H47A 3.5821 no 1_655
H28A O3 2.7556 no .
H28A C45 3.3995 no 1_455
H28A H3 2.5295 no .
H28A H45A 2.9989 no 1_455
H28A H45B 3.0236 no 1_455
H28A H46B 3.2693 no 1_455
H28B O5 2.6705 no 2_656
H28B C15 3.2641 no 2_656
H28B H15 3.0704 no 2_656
H28B H45A 2.9308 no 1_455
H29 O2 2.8985 no 1_655
H29 O3 3.0079 no .
H29 H3 3.1629 no .
H30A C39 3.0878 no 1_455
H30A C40 2.8695 no 1_455
H30A C41 3.1454 no 1_455
H30A C45 3.4753 no 1_455
H30A H15 3.5166 no 2_656
H30A H39A 3.1497 no 1_455
H30A H39B 2.7242 no 1_455
H30A H41 3.2352 no 1_455
H30A H44 3.3545 no 1_455
H30A H45A 2.7181 no 1_455
H30A H45B 3.4192 no 1_455
H30B O2 3.0731 no .
H30B O3 2.9102 no .
H30B C40 3.4708 no 1_455
H30B C44 3.5510 no 1_455
H30B C45 3.2611 no 1_455
H30B H3 2.4461 no .
H30B H18 3.3724 no .
H30B H39B 3.0459 no 1_455
H30B H44 2.9114 no 1_455
H30B H45A 2.8879 no 1_455
H30B H45B 2.7517 no 1_455
H32 O4 3.1418 no 2_656
H32 H39A 3.1394 no 1_455
H32 H39B 3.2437 no 1_455
H34A C38 3.0132 no 1_455
H34A C39 3.0440 no 1_455
H34A H38B 2.6836 no 1_455
H34A H38C 2.5797 no 1_455
H34A H39A 2.7854 no 1_455
H34A H39B 2.5157 no 1_455
H34B C21 3.3442 no 1_655
H34B H21B 2.7242 no 1_655
H34B H21C 3.1817 no 1_655
H34B H22A 3.5040 no .
H34B H38B 3.4592 no 1_455
H34B H38C 3.5000 no 1_455
H34B H52A 3.2052 no 1_556
H35A O4 3.0113 no 2_656
H35A C39 3.4982 no 1_455
H35A H25A 3.1241 no 2_657
H35A H38B 3.2124 no 1_455
H35A H39A 2.6440 no 1_455
H35A H39B 3.5416 no 1_455
H35B C52 3.5473 no 1_556
H35B H25A 3.0065 no 2_657
H35B H25C 3.5207 no 2_657
H35B H38B 3.3313 no 1_455
H35B H51A 3.4210 no 1_556
H35B H51B 3.0752 no 1_556
H35B H52A 2.9488 no 1_556
H35B H52B 3.3052 no 1_556
H38A C21 3.3651 no 1_655
H38A H21B 2.6551 no 1_655
H38A H21C 3.2676 no 1_655
H38A H22A 3.2233 no 1_655
H38A H52B 3.3969 no 1_656
H38A H52C 3.2796 no 1_656
H38B C34 3.3115 no 1_655
H38B C35 3.4587 no 1_655
H38B C52 3.1134 no 1_656
H38B H22A 3.4445 no 1_655
H38B H34A 2.6836 no 1_655
H38B H34B 3.4592 no 1_655
H38B H35A 3.2124 no 1_655
H38B H35B 3.3313 no 1_655
H38B H52A 2.9296 no 1_656
H38B H52B 2.6923 no 1_656
H38B H52C 3.2137 no 1_656
H38C C34 3.4289 no 1_655
H38C H1 2.9905 no 1_655
H38C H21B 2.8413 no 1_655
H38C H22A 2.7422 no 1_655
H38C H34A 2.5797 no 1_655
H38C H34B 3.5000 no 1_655
H39A O4 3.0847 no 2_756
H39A C34 3.4994 no 1_655
H39A C35 3.4224 no 1_655
H39A H30A 3.1497 no 1_655
H39A H32 3.1394 no 1_655
H39A H34A 2.7854 no 1_655
H39A H35A 2.6440 no 1_655
H39B O7 2.8269 no 1_655
H39B C30 3.0014 no 1_655
H39B C31 2.7264 no 1_655
H39B C32 3.4931 no 1_655
H39B C34 3.4489 no 1_655
H39B H30A 2.7242 no 1_655
H39B H30B 3.0459 no 1_655
H39B H32 3.2437 no 1_655
H39B H34A 2.5157 no 1_655
H39B H35A 3.5416 no 1_655
H41 O4 2.4625 no 2_756
H41 C9 3.5627 no 2_656
H41 C10 3.3785 no 2_756
H41 C13 3.2435 no 2_756
H41 H9A 2.6336 no 2_656
H41 H12A 3.5268 no 2_756
H41 H13A 2.3342 no 2_756
H41 H15 2.8534 no 2_756
H41 H30A 3.2352 no 1_655
H42A O5 2.4830 no 2_656
H42A C15 2.8634 no 2_656
H42A C16 2.7811 no 2_656
H42A H6 3.3641 no 2_656
H42A H15 3.0634 no 2_656
H42A H16A 3.2199 no 2_656
H42A H16B 2.2678 no 2_656
H42B O4 2.5840 no 2_656
H42B C10 3.1507 no 2_656
H42B C15 3.4286 no 2_656
H42B H6 3.5910 no 2_656
H42B H9A 3.1325 no 2_656
H42B H15 3.3464 no 2_656
H42B H16B 3.4659 no 2_656
H44 O2 2.7530 no 1_655
H44 C5 3.5605 no 1_655
H44 C30 3.5367 no 1_655
H44 H4B 3.3013 no 1_655
H44 H30A 3.3545 no 1_655
H44 H30B 2.9114 no 1_655
H45A C28 3.3617 no 1_655
H45A C30 3.2125 no 1_655
H45A H15 2.9115 no 2_756
H45A H28A 2.9989 no 1_655
H45A H28B 2.9308 no 1_655
H45A H30A 2.7181 no 1_655
H45A H30B 2.8879 no 1_655
H45B O2 2.5549 no 1_655
H45B O3 3.5899 no 1_655
H45B C30 3.5000 no 1_655
H45B H3 2.7725 no 1_655
H45B H28A 3.0236 no 1_655
H45B H30A 3.4192 no 1_655
H45B H30B 2.7517 no 1_655
H46A O5 3.3060 no 2_656
H46A C16 3.1068 no 2_656
H46A H16A 2.8207 no 2_656
H46A H16B 2.7806 no 2_656
H46B C47 3.3815 no 1_655
H46B C50 3.5716 no 1_655
H46B H28A 3.2693 no 1_655
H46B H47A 2.4062 no 1_655
H46B H50A 2.7958 no 1_655
H46B H50C 3.4849 no 1_655
H47A C46 3.3447 no 1_455
H47A H3 3.5966 no .
H47A H8B 3.5605 no .
H47A H27 3.5821 no 1_455
H47A H46B 2.4062 no 1_455
H47A H48A 3.4036 no 1_455
H47A H48B 3.3896 no 1_455
H47B O3 2.8794 no .
H47B C8 3.5469 no .
H47B C12 3.2533 no .
H47B H3 3.0281 no .
H47B H8B 2.7432 no .
H47B H12B 2.9432 no .
H47B H12C 2.7076 no .
H47C C22 3.2317 no 1_554
H47C H8B 3.3021 no .
H47C H12C 3.5478 no .
H47C H22B 3.3361 no 1_554
H47C H22C 2.3545 no 1_554
H47C H26C 3.1542 no 1_554
H47C H48A 3.3285 no 1_455
H47C H48B 3.3050 no 1_455
H48A C26 3.4808 no 1_654
H48A H12B 3.4189 no .
H48A H21C 3.4376 no 1_654
H48A H26B 3.0982 no 1_654
H48A H26C 2.9801 no 1_654
H48A H47A 3.4036 no 1_655
H48A H47C 3.3285 no 1_655
H48B H21C 3.3434 no 1_654
H48B H47A 3.3896 no 1_655
H48B H47C 3.3050 no 1_655
H48B H50A 3.2929 no 1_655
H48B H52C 2.9406 no 1_655
H48C C21 3.4903 no 1_654
H48C C22 3.3723 no 1_554
H48C H21C 2.5123 no 1_654
H48C H22A 3.4134 no 1_554
H48C H22B 2.9500 no 1_554
H48C H22C 3.2073 no 1_554
H48C H26B 3.1896 no 1_654
H50A H46B 2.7958 no 1_455
H50A H48B 3.2929 no 1_455
H50A H51C 3.5294 no 1_455
H50B C24 3.3874 no 2_556
H50B H20A 2.9855 no 2_656
H50B H20B 3.3835 no 2_656
H50B H24A 3.1271 no 2_556
H50B H24C 2.9208 no 2_556
H50C O5 3.0071 no 2_656
H50C C20 3.5546 no 2_656
H50C H16A 3.2850 no 2_656
H50C H19A 3.4668 no 2_656
H50C H20A 2.7290 no 2_656
H50C H46B 3.4849 no 1_455
H51A O1 3.5018 no 2_656
H51A C25 3.4423 no 2_656
H51A H20A 2.9622 no 2_656
H51A H24C 3.0094 no 2_656
H51A H25C 2.5374 no 2_656
H51A H35B 3.4210 no 1_554
H51B H24C 3.0973 no 2_656
H51B H25C 3.5796 no 2_656
H51B H35B 3.0752 no 1_554
H51C H16A 3.0962 no 2_656
H51C H20A 2.6875 no 2_656
H51C H24C 3.2114 no 2_656
H51C H50A 3.5294 no 1_655
H52A C22 3.5723 no 1_554
H52A H22A 3.1151 no 1_554
H52A H22C 3.2272 no 1_554
H52A H34B 3.2052 no 1_554
H52A H35B 2.9488 no 1_554
H52A H38B 2.9296 no 1_454
H52B C38 3.4684 no 1_454
H52B H24B 3.2022 no 2_556
H52B H24C 3.5785 no 2_556
H52B H35B 3.3052 no 1_554
H52B H38A 3.3969 no 1_454
H52B H38B 2.6923 no 1_454
H52C C22 3.4936 no 1_554
H52C H22A 3.3172 no 1_554
H52C H22C 2.7964 no 1_554
H52C H38A 3.2796 no 1_454
H52C H38B 3.2137 no 1_454
H52C H48B 2.9406 no 1_455

loop_
_geom_hbond_atom_site_label_D
_geom_hbond_atom_site_label_H
_geom_hbond_atom_site_label_A
_geom_hbond_distance_DA
_geom_hbond_distance_DH
_geom_hbond_distance_HA
_geom_hbond_angle_DHA
_geom_hbond_publ_flag
O3 H3 O2 2.763(3) 0.840 2.116 133.7 no
O8 H8 O7 2.762(3) 0.840 2.083 137.6 no

loop_
_geom_torsion_atom_site_label_1
_geom_torsion_atom_site_label_2
_geom_torsion_atom_site_label_3
_geom_torsion_atom_site_label_4
_geom_torsion
_geom_torsion_publ_flag
C21 Si1 O1 C1 61.1(2) no
C22 Si1 O1 C1 -59.1(2) no
O1 Si1 C23 C24 -53.05(19) no
O1 Si1 C23 C25 66.85(18) no
O1 Si1 C23 C26 -172.58(15) no
C23 Si1 O1 C1 -179.07(16) no
C21 Si1 C23 C24 66.7(2) no
C21 Si1 C23 C25 -173.40(16) no
C21 Si1 C23 C26 -52.8(2) no
C22 Si1 C23 C24 -171.21(17) no
C22 Si1 C23 C25 -51.3(3) no
C22 Si1 C23 C26 69.3(3) no
C47 Si2 O6 C27 51.2(2) no
C48 Si2 O6 C27 -68.9(2) no
O6 Si2 C49 C50 -59.6(2) no
O6 Si2 C49 C51 58.65(19) no
O6 Si2 C49 C52 179.70(17) no
C49 Si2 O6 C27 171.39(17) no
C47 Si2 C49 C50 60.0(3) no
C47 Si2 C49 C51 178.24(16) no
C47 Si2 C49 C52 -60.7(3) no
C48 Si2 C49 C50 -177.70(18) no
C48 Si2 C49 C51 -59.4(3) no
C48 Si2 C49 C52 61.6(3) no
Si1 O1 C1 C2 -97.7(2) no
Si1 O1 C1 C20 140.41(16) no
C15 O5 C16 C17 -49.3(3) no
C16 O5 C15 C14 17.2(4) no
Si2 O6 C27 C28 -96.8(3) no
Si2 O6 C27 C46 140.74(16) no
C41 O10 C42 C43 -51.1(3) no
C42 O10 C41 C40 18.7(4) no
O1 C1 C2 C3 -173.40(18) no
O1 C1 C20 C19 173.25(18) no
C2 C1 C20 C19 52.5(3) no
C20 C1 C2 C3 -53.8(3) no
C1 C2 C3 C4 -171.28(19) no
C1 C2 C3 C17 59.1(3) no
C2 C3 C4 C5 173.56(19) no
C2 C3 C17 C16 60.8(3) no
C2 C3 C17 C18 -179.24(18) no
C2 C3 C17 C19 -59.1(3) no
C4 C3 C17 C16 -68.9(3) no
C4 C3 C17 C18 51.1(3) no
C4 C3 C17 C19 171.21(18) no
C17 C3 C4 C5 -57.1(3) no
C3 C4 C5 O2 -113.8(3) no
C3 C4 C5 C6 61.4(3) no
O2 C5 C6 C7 -9.2(4) no
O2 C5 C6 C18 117.4(3) no
C4 C5 C6 C7 175.65(19) no
C4 C5 C6 C18 -57.8(3) no
C5 C6 C7 O3 54.5(3) no
C5 C6 C7 C8 -71.1(3) no
C5 C6 C7 C11 175.57(18) no
C5 C6 C18 C14 173.64(18) no
C5 C6 C18 C17 50.6(3) no
C7 C6 C18 C14 -58.9(3) no
C7 C6 C18 C17 178.01(18) no
C18 C6 C7 O3 -70.3(3) no
C18 C6 C7 C8 164.15(18) no
C18 C6 C7 C11 50.8(3) no
O3 C7 C8 C9 155.11(18) no
O3 C7 C11 C10 -157.57(17) no
O3 C7 C11 C12 -46.0(3) no
O3 C7 C11 C13 78.5(3) no
C6 C7 C8 C9 -81.1(3) no
C6 C7 C11 C10 80.3(3) no
C6 C7 C11 C12 -168.13(18) no
C6 C7 C11 C13 -43.7(3) no
C8 C7 C11 C10 -36.8(3) no
C8 C7 C11 C12 74.8(3) no
C8 C7 C11 C13 -160.76(19) no
C11 C7 C8 C9 37.7(3) no
C7 C8 C9 C10 -23.2(3) no
C8 C9 C10 O4 -179.5(3) no
C8 C9 C10 C11 -0.3(3) no
O4 C10 C11 C7 -157.6(3) no
O4 C10 C11 C12 86.4(3) no
O4 C10 C11 C13 -33.7(4) no
C9 C10 C11 C7 23.2(3) no
C9 C10 C11 C12 -92.7(3) no
C9 C10 C11 C13 147.2(2) no
C7 C11 C13 C14 46.5(3) no
C10 C11 C13 C14 -70.7(3) no
C12 C11 C13 C14 171.7(2) no
C11 C13 C14 C15 114.1(3) no
C11 C13 C14 C18 -58.2(3) no
C13 C14 C15 O5 -171.7(3) no
C13 C14 C18 C6 63.1(3) no
C13 C14 C18 C17 -172.00(19) no
C15 C14 C18 C6 -109.5(3) no
C15 C14 C18 C17 15.4(4) no
C18 C14 C15 O5 0.1(4) no
O5 C16 C17 C3 -174.98(17) no
O5 C16 C17 C18 62.9(3) no
O5 C16 C17 C19 -56.4(3) no
C3 C17 C18 C6 -47.9(3) no
C3 C17 C18 C14 -167.93(18) no
C3 C17 C19 C20 56.8(3) no
C16 C17 C18 C6 75.9(3) no
C16 C17 C18 C14 -44.2(3) no
C16 C17 C19 C20 -65.8(3) no
C18 C17 C19 C20 177.08(18) no
C19 C17 C18 C6 -165.72(18) no
C19 C17 C18 C14 74.2(3) no
C17 C19 C20 C1 -55.2(3) no
O6 C27 C28 C29 -171.38(18) no
O6 C27 C46 C45 171.07(18) no
C28 C27 C46 C45 50.1(3) no
C46 C27 C28 C29 -51.5(3) no
C27 C28 C29 C30 -173.6(2) no
C27 C28 C29 C43 58.2(3) no
C28 C29 C30 C31 176.3(2) no
C28 C29 C43 C42 59.9(3) no
C28 C29 C43 C44 178.74(19) no
C28 C29 C43 C45 -60.3(3) no
C30 C29 C43 C42 -67.9(3) no
C30 C29 C43 C44 50.9(3) no
C30 C29 C43 C45 171.85(19) no
C43 C29 C30 C31 -56.2(3) no
C29 C30 C31 O7 -115.0(3) no
C29 C30 C31 C32 60.9(3) no
O7 C31 C32 C33 -10.3(4) no
O7 C31 C32 C44 117.4(3) no
C30 C31 C32 C33 173.88(19) no
C30 C31 C32 C44 -58.5(3) no
C31 C32 C33 O8 53.7(3) no
C31 C32 C33 C34 -72.0(3) no
C31 C32 C33 C37 174.94(19) no
C31 C32 C44 C40 173.62(19) no
C31 C32 C44 C43 51.7(3) no
C33 C32 C44 C40 -57.9(3) no
C33 C32 C44 C43 -179.74(19) no
C44 C32 C33 O8 -71.5(3) no
C44 C32 C33 C34 162.79(19) no
C44 C32 C33 C37 49.7(3) no
O8 C33 C34 C35 155.27(19) no
O8 C33 C37 C36 -158.50(18) no
O8 C33 C37 C38 -46.1(3) no
O8 C33 C37 C39 78.4(3) no
C32 C33 C34 C35 -80.9(3) no
C32 C33 C37 C36 79.3(3) no
C32 C33 C37 C38 -168.28(19) no
C32 C33 C37 C39 -43.8(3) no
C34 C33 C37 C36 -37.7(3) no
C34 C33 C37 C38 74.8(3) no
C34 C33 C37 C39 -160.8(2) no
C37 C33 C34 C35 37.8(3) no
C33 C34 C35 C36 -22.6(3) no
C34 C35 C36 O9 178.6(3) no
C34 C35 C36 C37 -1.7(3) no
O9 C36 C37 C33 -155.6(3) no
O9 C36 C37 C38 88.3(3) no
O9 C36 C37 C39 -31.9(4) no
C35 C36 C37 C33 24.7(3) no
C35 C36 C37 C38 -91.4(3) no
C35 C36 C37 C39 148.4(2) no
C33 C37 C39 C40 47.2(3) no
C36 C37 C39 C40 -69.2(3) no
C38 C37 C39 C40 172.5(2) no
C37 C39 C40 C41 110.9(3) no
C37 C39 C40 C44 -58.8(3) no
C39 C40 C41 O10 -170.6(3) no
C39 C40 C44 C32 62.8(3) no
C39 C40 C44 C43 -173.04(19) no
C41 C40 C44 C32 -107.0(3) no
C41 C40 C44 C43 17.1(4) no
C44 C40 C41 O10 -1.7(5) no
O10 C42 C43 C29 -173.62(17) no
O10 C42 C43 C44 64.8(3) no
O10 C42 C43 C45 -54.7(3) no
C29 C43 C44 C32 -49.1(3) no
C29 C43 C44 C40 -168.52(18) no
C29 C43 C45 C46 58.2(3) no
C42 C43 C44 C32 74.1(3) no
C42 C43 C44 C40 -45.3(3) no
C42 C43 C45 C46 -64.7(3) no
C44 C43 C45 C46 179.02(18) no
C45 C43 C44 C32 -167.58(18) no
C45 C43 C44 C40 73.0(3) no
C43 C45 C46 C27 -54.7(3) no
